data_1551018
loop_
_publ_author_name
'Werl\'e, Christophe'
'Bailly, Corinne'
'Karmazin, Lydia'
'Djukic, Jean-Pierre'

_publ_section_title
;
 \m-Carbonyl-bis(carbonyl{\h^5^-[tricarbonyl(\h^6^-2-methylindenyl)chromium(0)]rhodium(III)})(<i>Rh</i>---<i>Rh</i>)
;
_journal_coeditor_code NR4002
_journal_issue 5
_journal_name_full IUCrData
_journal_page_first x190573
_journal_paper_doi 10.1107/S241431461900573X
_journal_volume 4
_journal_year 2019
_chemical_formula_iupac '[Cr2 Rh2 (C10 H9)2 (C O)9]'
_chemical_formula_moiety 'C29 H18 Cr2 O9 Rh2'
_chemical_formula_sum 'C29 H18 Cr2 O9 Rh2'
_chemical_formula_weight 820.25
_chemical_name_systematic
;\m-Carbonyl-2:3\k^2^<i>C</i>:<i>C</i>-octacarbonyl-1\k^3^<i>C</i>,
2\k<i>C</i>,3\k<i>C</i>,4\k^3^<i>C</i>-bis[1:2\m-(\h^6^:\h^5^);3:4\m-(\h^5^:\h^6^)-2-methylindenyl]-1,4-dichromium(0)-2,3-dirhodium(III)}(<i>Rh</i>---<i>Rh</i>)
;
_space_group_crystal_system monoclinic
_space_group_IT_number 14
_space_group_name_Hall '-P 2ybc'
_space_group_name_H-M_alt 'P 1 21/c 1'
_symmetry_space_group_name_Hall '-P 2ybc'
_symmetry_space_group_name_H-M 'P 1 21/c 1'
_atom_sites_solution_hydrogens geom
_atom_sites_solution_primary direct
_atom_sites_solution_secondary difmap
_audit_creation_method SHELXL-2014/7
_cell_angle_alpha 90
_cell_angle_beta 105.8760(10)
_cell_angle_gamma 90
_cell_formula_units_Z 8
_cell_length_a 11.3335(2)
_cell_length_b 32.6839(9)
_cell_length_c 15.9743(4)
_cell_measurement_reflns_used 55124
_cell_measurement_temperature 173(2)
_cell_measurement_theta_max 27.485
_cell_measurement_theta_min 0.998
_cell_volume 5691.5(2)
_computing_cell_refinement
;
SCALEPACK (Otwinowski & Minor, 1997)
;
_computing_data_collection
;
COLLECT (Nonius, 1998)
;
_computing_data_reduction
;
DENZO and SCALEPACK (Otwinowski & Minor, 1997)
;
_computing_molecular_graphics
;
Mercury (Macrae <i>et al.</i>,  2008)
;
_computing_publication_material
;
SHELXL2014 (Sheldrick, 2015)
;
_computing_structure_refinement
;
SHELXL2014 (Sheldrick, 2015)
;
_computing_structure_solution
;
SHELXS2013 (Sheldrick, 2008)
;
_diffrn_ambient_temperature 173(2)
_diffrn_measured_fraction_theta_full 0.993
_diffrn_measured_fraction_theta_max 0.989
_diffrn_measurement_device_type KappaCCD
_diffrn_measurement_method 'phi and omega scans'
_diffrn_radiation_type MoK\a
_diffrn_radiation_wavelength 0.71073
_diffrn_reflns_av_R_equivalents 0.0712
_diffrn_reflns_av_unetI/netI 0.0924
_diffrn_reflns_limit_h_max 14
_diffrn_reflns_limit_h_min -13
_diffrn_reflns_limit_k_max 42
_diffrn_reflns_limit_k_min -39
_diffrn_reflns_limit_l_max 14
_diffrn_reflns_limit_l_min -20
_diffrn_reflns_number 37459
_diffrn_reflns_theta_full 25.242
_diffrn_reflns_theta_max 27.464
_diffrn_reflns_theta_min 1.246
_diffrn_source 'sealed tube'
_exptl_absorpt_coefficient_mu 1.937
_exptl_absorpt_correction_T_max 0.79594
_exptl_absorpt_correction_T_min 0.71825
_exptl_absorpt_correction_type multi-scan
_exptl_absorpt_process_details
;
(MULABS in PLATON; Spek, 2009)
;
_exptl_crystal_colour red
_exptl_crystal_density_diffrn 1.915
_exptl_crystal_description prism
_exptl_crystal_F_000 3216
_exptl_crystal_size_max 0.20
_exptl_crystal_size_mid 0.15
_exptl_crystal_size_min 0.12
_refine_diff_density_max 0.936
_refine_diff_density_min -1.028
_refine_ls_extinction_method none
_refine_ls_goodness_of_fit_ref 1.034
_refine_ls_hydrogen_treatment constr
_refine_ls_matrix_type full
_refine_ls_number_parameters 761
_refine_ls_number_reflns 12891
_refine_ls_number_restraints 0
_refine_ls_restrained_S_all 1.034
_refine_ls_R_factor_all 0.1077
_refine_ls_R_factor_gt 0.0565
_refine_ls_shift/su_max 0.002
_refine_ls_shift/su_mean 0.000
_refine_ls_structure_factor_coef Fsqd
_refine_ls_weighting_details 'w=1/[\s^2^(Fo^2^)+(0.0268P)^2^+16.6310P] where P=(Fo^2^+2Fc^2^)/3'
_refine_ls_weighting_scheme calc
_refine_ls_wR_factor_gt 0.0967
_refine_ls_wR_factor_ref 0.1124
_reflns_number_gt 8387
_reflns_number_total 12891
_reflns_threshold_expression 'I > 2\s(I)'
_cod_data_source_file nr4002sup1.cif
_cod_data_source_block I
_cod_database_code 1551018
_shelx_space_group_comment
;
The symmetry employed for this shelxl refinement is uniquely defined
by the following loop, which should always be used as a source of
symmetry information in preference to the above space-group names.
They are only intended as comments.
;

loop_
_space_group_symop_operation_xyz
'x, y, z'
'-x, y+1/2, -z+1/2'
'-x, -y, -z'
'x, -y-1/2, z-1/2'

loop_
_atom_site_type_symbol
_atom_site_label
_atom_site_fract_x
_atom_site_fract_y
_atom_site_fract_z
_atom_site_U_iso_or_equiv
_atom_site_adp_type
_atom_site_calc_flag
_atom_site_occupancy
C C1 0.7229(5) 0.7700(2) 0.2219(4) 0.0275(14) Uani d 1
C C2 0.7325(5) 0.8079(2) 0.2692(4) 0.0332(16) Uani d 1
H H2 0.6863 0.8121 0.3099 0.040 Uiso calc 1
C C3 0.8096(5) 0.8378(2) 0.2545(4) 0.0346(15) Uani d 1
H H3 0.8209 0.8620 0.2890 0.041 Uiso calc 1
C C4 0.8725(5) 0.8340(2) 0.1902(4) 0.0313(15) Uani d 1
H H4 0.9234 0.8557 0.1811 0.038 Uiso calc 1
C C5 0.8611(5) 0.7986(2) 0.1395(4) 0.0267(14) Uani d 1
H H5 0.9012 0.7966 0.0947 0.032 Uiso calc 1
C C6 0.7886(5) 0.76542(19) 0.1559(3) 0.0253(13) Uani d 1
C C7 0.7678(5) 0.7237(2) 0.1234(4) 0.0275(14) Uani d 1
H H7 0.8056 0.7112 0.0837 0.033 Uiso calc 1
C C8 0.6810(5) 0.7048(2) 0.1613(4) 0.0305(15) Uani d 1
C C9 0.6619(5) 0.7319(2) 0.2258(4) 0.0303(15) Uani d 1
H H9 0.6156 0.7257 0.2656 0.036 Uiso calc 1
C C10 0.6280(6) 0.6629(2) 0.1388(5) 0.0478(19) Uani d 1
H H10A 0.6859 0.6460 0.1183 0.072 Uiso calc 1
H H10B 0.5505 0.6650 0.0930 0.072 Uiso calc 1
H H10C 0.6129 0.6503 0.1906 0.072 Uiso calc 1
C C11 0.6412(5) 0.8781(2) 0.0972(4) 0.0307(14) Uani d 1
C C12 0.5134(6) 0.8211(2) 0.1302(4) 0.0367(16) Uani d 1
C C13 0.6270(5) 0.8122(2) 0.0106(4) 0.0366(16) Uani d 1
C C14 0.8903(5) 0.7148(2) 0.3863(4) 0.0383(17) Uani d 1
C C15 0.9546(5) 0.6631(2) 0.2650(4) 0.0306(14) Uani d 1
C C16 1.2562(5) 0.7467(2) 0.3233(4) 0.0280(14) Uani d 1
C C17 1.2705(6) 0.7829(2) 0.2769(4) 0.0344(15) Uani d 1
H H17 1.3245 0.7831 0.2408 0.041 Uiso calc 1
C C18 1.2052(6) 0.8174(2) 0.2851(4) 0.0374(16) Uani d 1
H H18 1.2089 0.8407 0.2504 0.045 Uiso calc 1
C C19 1.1326(5) 0.8188(2) 0.3445(4) 0.0358(16) Uani d 1
H H19 1.0897 0.8433 0.3493 0.043 Uiso calc 1
C C20 1.1222(5) 0.7852(2) 0.3962(4) 0.0296(15) Uani d 1
H H20 1.0772 0.7871 0.4382 0.036 Uiso calc 1
C C21 1.1811(5) 0.7481(2) 0.3840(4) 0.0253(13) Uani d 1
C C22 1.1803(5) 0.70680(19) 0.4176(3) 0.0264(14) Uani d 1
H H22 1.1343 0.6980 0.4559 0.032 Uiso calc 1
C C23 1.2594(5) 0.6816(2) 0.3841(4) 0.0284(14) Uani d 1
C C24 1.2965(5) 0.7048(2) 0.3220(4) 0.0312(15) Uani d 1
H H24 1.3415 0.6944 0.2844 0.037 Uiso calc 1
C C25 1.2920(6) 0.6381(2) 0.4108(4) 0.0412(17) Uani d 1
H H25A 1.2964 0.6221 0.3598 0.062 Uiso calc 1
H H25B 1.2292 0.6264 0.4353 0.062 Uiso calc 1
H H25C 1.3718 0.6373 0.4545 0.062 Uiso calc 1
C C26 1.3496(6) 0.8543(2) 0.4480(4) 0.0393(17) Uani d 1
C C27 1.4818(6) 0.7941(2) 0.4219(4) 0.0415(18) Uani d 1
C C28 1.3476(5) 0.7873(2) 0.5332(4) 0.0398(17) Uani d 1
C C29 1.0636(5) 0.6995(2) 0.1535(4) 0.0322(15) Uani d 1
C C30 0.6917(5) 1.00118(19) 0.3747(3) 0.0245(13) Uani d 1
C C31 0.6171(5) 0.9736(2) 0.4072(4) 0.0281(14) Uani d 1
H H31 0.5836 0.9818 0.4530 0.034 Uiso calc 1
C C32 0.5938(5) 0.9347(2) 0.3713(4) 0.0292(14) Uani d 1
H H32 0.5400 0.9169 0.3903 0.035 Uiso calc 1
C C33 0.6492(5) 0.9212(2) 0.3069(4) 0.0315(15) Uani d 1
H H33 0.6303 0.8948 0.2823 0.038 Uiso calc 1
C C34 0.7318(5) 0.9462(2) 0.2788(4) 0.0314(15) Uani d 1
H H34 0.7735 0.9361 0.2389 0.038 Uiso calc 1
C C35 0.7516(5) 0.98697(18) 0.3113(3) 0.0231(13) Uani d 1
C C36 0.8185(5) 1.0217(2) 0.2900(4) 0.0286(15) Uani d 1
H H36 0.8632 1.0218 0.2476 0.034 Uiso calc 1
C C37 0.8058(5) 1.0552(2) 0.3432(4) 0.0326(15) Uani d 1
C C38 0.7196(5) 1.0443(2) 0.3890(3) 0.0279(14) Uani d 1
H H38 0.6858 1.0622 0.4232 0.033 Uiso calc 1
C C39 0.8683(6) 1.0960(2) 0.3501(5) 0.049(2) Uani d 1
H H39A 0.8111 1.1175 0.3562 0.074 Uiso calc 1
H H39B 0.8947 1.1010 0.2974 0.074 Uiso calc 1
H H39C 0.9400 1.0962 0.4010 0.074 Uiso calc 1
C C40 0.8086(6) 0.8885(2) 0.4692(4) 0.0402(17) Uani d 1
C C41 0.8517(6) 0.9605(2) 0.5338(4) 0.0397(17) Uani d 1
C C42 0.9521(6) 0.9344(2) 0.4137(4) 0.0372(16) Uani d 1
C C43 0.6001(5) 1.0341(2) 0.1258(4) 0.0316(15) Uani d 1
C C44 0.5136(5) 1.0899(2) 0.2262(4) 0.0289(14) Uani d 1
C C45 0.2980(4) 0.99265(19) 0.1372(3) 0.0218(13) Uani d 1
C C46 0.3559(5) 0.95396(19) 0.1342(4) 0.0263(13) Uani d 1
H H46 0.3999 0.9488 0.0925 0.032 Uiso calc 1
C C47 0.3458(5) 0.92417(19) 0.1940(4) 0.0291(14) Uani d 1
H H47 0.3872 0.8988 0.1950 0.035 Uiso calc 1
C C48 0.2746(5) 0.9309(2) 0.2538(4) 0.0299(14) Uani d 1
H H48 0.2710 0.9102 0.2948 0.036 Uiso calc 1
C C49 0.2108(5) 0.9671(2) 0.2531(3) 0.0280(14) Uani d 1
H H49 0.1576 0.9702 0.2895 0.034 Uiso calc 1
C C50 0.2258(5) 0.99931(18) 0.1974(3) 0.0227(13) Uani d 1
C C51 0.1842(5) 1.04197(19) 0.1871(4) 0.0273(14) Uani d 1
H H51 0.1398 1.0554 0.2217 0.033 Uiso calc 1
C C52 0.2201(5) 1.05984(19) 0.1181(3) 0.0261(13) Uani d 1
C C53 0.2998(5) 1.03163(19) 0.0928(3) 0.0247(13) Uani d 1
H H53 0.3468 1.0373 0.0532 0.030 Uiso calc 1
C C54 0.1888(5) 1.1019(2) 0.0797(4) 0.0383(17) Uani d 1
H H54A 0.1016 1.1029 0.0479 0.057 Uiso calc 1
H H54B 0.2385 1.1079 0.0397 0.057 Uiso calc 1
H H54C 0.2058 1.1223 0.1265 0.057 Uiso calc 1
C C55 0.1197(5) 0.8872(2) 0.0947(4) 0.0291(14) Uani d 1
C C56 0.1199(5) 0.9496(2) 0.0013(4) 0.0318(15) Uani d 1
C C57 -0.0034(6) 0.9482(2) 0.1201(4) 0.0369(16) Uani d 1
C C58 0.4135(5) 1.05808(19) 0.3504(4) 0.0280(14) Uani d 1
O O1 0.6166(4) 0.91143(16) 0.0748(3) 0.0475(13) Uani d 1
O O2 0.4114(4) 0.82046(18) 0.1308(3) 0.0591(15) Uani d 1
O O3 0.5982(4) 0.80494(18) -0.0629(3) 0.0586(15) Uani d 1
O O4 0.9075(5) 0.7174(2) 0.4593(3) 0.074(2) Uani d 1
O O5 0.9335(4) 0.62782(15) 0.2601(3) 0.0490(13) Uani d 1
O O6 1.3691(5) 0.88869(16) 0.4667(3) 0.0560(14) Uani d 1
O O7 1.5839(4) 0.79062(18) 0.4244(3) 0.0609(16) Uani d 1
O O8 1.3622(4) 0.77926(18) 0.6060(3) 0.0576(15) Uani d 1
O O9 1.0472(4) 0.69946(19) 0.0797(3) 0.0604(16) Uani d 1
O O10 0.8184(5) 0.85594(17) 0.4977(4) 0.0661(16) Uani d 1
O O11 0.8849(5) 0.97218(18) 0.6046(3) 0.0622(16) Uani d 1
O O12 1.0509(4) 0.92897(18) 0.4079(3) 0.0622(16) Uani d 1
O O13 0.5912(4) 1.02920(17) 0.0536(3) 0.0502(14) Uani d 1
O O14 0.5195(4) 1.12497(15) 0.2158(3) 0.0463(12) Uani d 1
O O15 0.0934(4) 0.85293(15) 0.0770(3) 0.0409(11) Uani d 1
O O16 0.0970(4) 0.95460(17) -0.0730(3) 0.0509(14) Uani d 1
O O17 -0.1037(4) 0.95229(17) 0.1223(3) 0.0544(14) Uani d 1
O O18 0.4283(4) 1.06366(15) 0.4228(3) 0.0442(13) Uani d 1
Cr Cr1 0.67385(8) 0.82458(3) 0.12840(6) 0.0286(2) Uani d 1
Cr Cr2 1.31816(8) 0.80118(3) 0.41678(6) 0.0304(2) Uani d 1
Cr Cr3 0.79485(8) 0.94023(3) 0.42231(6) 0.0269(2) Uani d 1
Cr Cr4 0.15766(8) 0.94055(3) 0.11995(6) 0.0263(2) Uani d 1
Rh Rh1 0.85746(4) 0.71371(2) 0.26546(3) 0.02481(12) Uani d 1
Rh Rh2 1.09339(4) 0.70083(2) 0.27332(3) 0.02341(12) Uani d 1
Rh Rh3 0.62563(4) 1.04127(2) 0.24455(3) 0.02471(12) Uani d 1
Rh Rh4 0.38643(4) 1.04859(2) 0.23193(3) 0.02289(12) Uani d 1

loop_
_atom_site_aniso_label
_atom_site_aniso_U_11
_atom_site_aniso_U_22
_atom_site_aniso_U_33
_atom_site_aniso_U_12
_atom_site_aniso_U_13
_atom_site_aniso_U_23
C1 0.021(3) 0.035(4) 0.026(3) 0.008(3) 0.006(2) 0.008(3)
C2 0.032(3) 0.046(5) 0.022(3) 0.012(3) 0.008(3) -0.001(3)
C3 0.031(3) 0.034(4) 0.033(4) 0.001(3) -0.001(3) -0.006(3)
C4 0.021(3) 0.037(4) 0.032(3) 0.002(3) 0.001(3) 0.002(3)
C5 0.023(3) 0.039(4) 0.020(3) 0.005(3) 0.010(2) 0.005(3)
C6 0.023(3) 0.030(4) 0.022(3) 0.006(3) 0.004(2) 0.003(3)
C7 0.027(3) 0.031(4) 0.021(3) 0.005(3) 0.001(2) 0.004(3)
C8 0.023(3) 0.024(4) 0.036(4) -0.001(3) -0.005(3) 0.004(3)
C9 0.024(3) 0.030(4) 0.035(4) -0.001(3) 0.005(3) 0.007(3)
C10 0.039(4) 0.038(5) 0.058(5) -0.007(3) 0.000(3) 0.008(4)
C11 0.028(3) 0.030(4) 0.031(4) -0.002(3) 0.003(3) -0.003(3)
C12 0.032(3) 0.040(4) 0.039(4) 0.007(3) 0.011(3) 0.017(3)
C13 0.032(3) 0.037(4) 0.040(4) 0.007(3) 0.008(3) -0.002(3)
C14 0.034(3) 0.051(5) 0.033(4) 0.005(3) 0.012(3) 0.013(3)
C15 0.030(3) 0.026(4) 0.036(4) 0.001(3) 0.009(3) 0.002(3)
C16 0.029(3) 0.029(4) 0.023(3) -0.007(3) 0.001(3) 0.001(3)
C17 0.043(4) 0.037(4) 0.023(3) -0.012(3) 0.008(3) 0.002(3)
C18 0.049(4) 0.031(4) 0.022(3) -0.008(3) -0.006(3) 0.006(3)
C19 0.033(3) 0.025(4) 0.039(4) 0.000(3) -0.009(3) -0.006(3)
C20 0.023(3) 0.039(4) 0.023(3) -0.003(3) 0.001(2) -0.007(3)
C21 0.020(3) 0.030(4) 0.024(3) -0.002(3) 0.002(2) -0.005(3)
C22 0.029(3) 0.034(4) 0.016(3) -0.004(3) 0.005(2) 0.003(3)
C23 0.024(3) 0.031(4) 0.027(3) -0.004(3) 0.000(3) 0.001(3)
C24 0.024(3) 0.037(4) 0.030(3) -0.003(3) 0.005(3) -0.006(3)
C25 0.047(4) 0.029(4) 0.044(4) 0.005(3) 0.007(3) 0.012(3)
C26 0.040(4) 0.038(5) 0.034(4) -0.002(3) 0.000(3) 0.002(3)
C27 0.043(4) 0.051(5) 0.027(4) -0.015(4) 0.004(3) -0.002(3)
C28 0.030(3) 0.053(5) 0.031(4) -0.006(3) 0.000(3) -0.006(3)
C29 0.027(3) 0.041(4) 0.029(4) -0.005(3) 0.009(3) -0.002(3)
C30 0.026(3) 0.026(4) 0.018(3) 0.004(3) -0.001(2) 0.010(3)
C31 0.027(3) 0.032(4) 0.025(3) 0.006(3) 0.006(3) 0.005(3)
C32 0.022(3) 0.030(4) 0.035(3) 0.001(3) 0.007(3) 0.006(3)
C33 0.027(3) 0.028(4) 0.034(4) -0.003(3) -0.002(3) -0.003(3)
C34 0.024(3) 0.036(4) 0.031(3) 0.006(3) 0.003(3) 0.004(3)
C35 0.023(3) 0.024(4) 0.021(3) 0.005(3) 0.003(2) 0.007(3)
C36 0.019(3) 0.040(4) 0.024(3) 0.003(3) 0.002(2) 0.008(3)
C37 0.020(3) 0.031(4) 0.038(4) -0.005(3) -0.008(3) 0.010(3)
C38 0.031(3) 0.028(4) 0.019(3) 0.000(3) -0.001(2) 0.002(3)
C39 0.037(4) 0.040(5) 0.060(5) -0.012(3) -0.005(3) 0.007(4)
C40 0.031(3) 0.038(5) 0.046(4) -0.004(3) 0.000(3) 0.008(4)
C41 0.033(3) 0.036(5) 0.045(4) 0.007(3) 0.003(3) 0.002(4)
C42 0.034(3) 0.044(5) 0.030(4) 0.006(3) 0.002(3) 0.009(3)
C43 0.023(3) 0.035(4) 0.036(4) -0.003(3) 0.007(3) 0.008(3)
C44 0.028(3) 0.026(4) 0.032(3) -0.002(3) 0.006(3) -0.002(3)
C45 0.017(3) 0.031(4) 0.015(3) -0.001(2) 0.001(2) -0.004(3)
C46 0.019(3) 0.028(4) 0.029(3) -0.003(3) 0.000(2) -0.006(3)
C47 0.020(3) 0.024(4) 0.036(4) 0.002(3) -0.006(3) -0.003(3)
C48 0.035(3) 0.026(4) 0.022(3) -0.008(3) -0.004(3) -0.001(3)
C49 0.032(3) 0.032(4) 0.018(3) -0.007(3) 0.006(2) -0.005(3)
C50 0.022(3) 0.024(4) 0.019(3) -0.003(2) 0.001(2) -0.003(3)
C51 0.023(3) 0.029(4) 0.027(3) 0.002(3) 0.003(2) -0.009(3)
C52 0.024(3) 0.029(4) 0.020(3) -0.001(3) -0.003(2) -0.002(3)
C53 0.020(3) 0.037(4) 0.016(3) 0.000(3) 0.003(2) -0.002(3)
C54 0.037(3) 0.041(5) 0.032(4) 0.009(3) 0.001(3) 0.004(3)
C55 0.028(3) 0.034(4) 0.023(3) -0.002(3) 0.004(3) 0.001(3)
C56 0.025(3) 0.031(4) 0.038(4) -0.002(3) 0.005(3) 0.000(3)
C57 0.030(3) 0.040(5) 0.036(4) -0.007(3) 0.002(3) -0.007(3)
C58 0.026(3) 0.027(4) 0.030(4) -0.003(3) 0.009(3) 0.004(3)
O1 0.048(3) 0.042(3) 0.048(3) 0.007(3) 0.007(2) 0.010(3)
O2 0.036(3) 0.073(4) 0.070(4) 0.005(3) 0.017(3) 0.014(3)
O3 0.064(3) 0.071(4) 0.032(3) 0.012(3) 0.000(2) -0.007(3)
O4 0.064(3) 0.141(6) 0.018(3) 0.003(4) 0.014(2) 0.011(3)
O5 0.051(3) 0.025(3) 0.076(4) -0.005(2) 0.026(3) 0.001(3)
O6 0.066(3) 0.036(3) 0.055(3) -0.013(3) -0.004(3) -0.008(3)
O7 0.038(3) 0.091(5) 0.051(3) -0.013(3) 0.008(2) -0.007(3)
O8 0.056(3) 0.081(5) 0.031(3) -0.014(3) 0.004(2) 0.010(3)
O9 0.053(3) 0.105(5) 0.025(3) -0.011(3) 0.015(2) -0.003(3)
O10 0.067(3) 0.037(4) 0.084(4) -0.004(3) 0.004(3) 0.027(3)
O11 0.064(3) 0.073(4) 0.036(3) 0.015(3) -0.010(3) -0.016(3)
O12 0.032(3) 0.082(5) 0.075(4) 0.015(3) 0.019(3) 0.020(3)
O13 0.051(3) 0.080(4) 0.019(2) 0.002(3) 0.011(2) -0.001(2)
O14 0.052(3) 0.025(3) 0.065(3) -0.002(2) 0.021(3) 0.006(3)
O15 0.050(3) 0.033(3) 0.037(3) -0.004(2) 0.008(2) -0.005(2)
O16 0.046(3) 0.072(4) 0.028(3) -0.002(3) -0.001(2) 0.005(3)
O17 0.033(3) 0.071(4) 0.060(3) 0.002(3) 0.015(2) -0.013(3)
O18 0.054(3) 0.058(4) 0.022(2) -0.013(3) 0.013(2) -0.007(2)
Cr1 0.0266(5) 0.0309(6) 0.0265(5) 0.0041(4) 0.0044(4) 0.0039(5)
Cr2 0.0319(5) 0.0283(6) 0.0259(5) -0.0044(5) -0.0009(4) -0.0025(5)
Cr3 0.0240(5) 0.0260(6) 0.0272(5) 0.0010(4) 0.0012(4) 0.0030(4)
Cr4 0.0239(5) 0.0271(6) 0.0249(5) -0.0014(4) 0.0017(4) -0.0045(4)
Rh1 0.0233(2) 0.0280(3) 0.0221(2) 0.0003(2) 0.00445(19) 0.0026(2)
Rh2 0.0236(2) 0.0239(3) 0.0222(2) -0.0008(2) 0.00524(19) -0.0002(2)
Rh3 0.0225(2) 0.0272(3) 0.0220(2) -0.0015(2) 0.00185(18) 0.0039(2)
Rh4 0.0227(2) 0.0237(3) 0.0198(2) -0.0002(2) 0.00184(18) 0.0002(2)

loop_
_atom_type_symbol
_atom_type_description
_atom_type_scat_dispersion_real
_atom_type_scat_dispersion_imag
_atom_type_scat_source
C C 0.0033 0.0016 'International Tables Vol C Tables 4.2.6.8 and 6.1.1.4'
H H 0.0000 0.0000 'International Tables Vol C Tables 4.2.6.8 and 6.1.1.4'
O O 0.0106 0.0060 'International Tables Vol C Tables 4.2.6.8 and 6.1.1.4'
Cr Cr 0.3209 0.6236 'International Tables Vol C Tables 4.2.6.8 and 6.1.1.4'
Rh Rh -1.1178 0.9187 'International Tables Vol C Tables 4.2.6.8 and 6.1.1.4'

loop_
_geom_angle_atom_site_label_1
_geom_angle_atom_site_label_2
_geom_angle_atom_site_label_3
_geom_angle
C9 C1 C2 133.8(5)
C9 C1 C6 106.8(6)
C2 C1 C6 119.3(6)
C9 C1 Cr1 132.0(4)
C2 C1 Cr1 69.1(3)
C6 C1 Cr1 71.9(3)
C9 C1 Rh1 65.9(3)
C2 C1 Rh1 124.3(4)
C6 C1 Rh1 73.5(3)
Cr1 C1 Rh1 144.7(2)
C3 C2 C1 118.9(5)
C3 C2 Cr1 71.4(4)
C1 C2 Cr1 73.8(3)
C3 C2 H2 120.6
C1 C2 H2 120.6
Cr1 C2 H2 125.9
C2 C3 C4 122.2(6)
C2 C3 Cr1 72.6(3)
C4 C3 Cr1 71.5(3)
C2 C3 H3 118.9
C4 C3 H3 118.9
Cr1 C3 H3 129.6
C5 C4 C3 120.8(6)
C5 C4 Cr1 72.9(3)
C3 C4 Cr1 71.5(3)
C5 C4 H4 119.6
C3 C4 H4 119.6
Cr1 C4 H4 128.3
C4 C5 C6 119.3(5)
C4 C5 Cr1 70.6(3)
C6 C5 Cr1 73.9(3)
C4 C5 H5 120.4
C6 C5 H5 120.4
Cr1 C5 H5 127.0
C5 C6 C7 133.7(5)
C5 C6 C1 119.3(6)
C7 C6 C1 106.9(5)
C5 C6 Cr1 69.6(3)
C7 C6 Cr1 133.6(4)
C1 C6 Cr1 71.2(3)
C5 C6 Rh1 125.4(4)
C7 C6 Rh1 65.8(3)
C1 C6 Rh1 71.0(3)
Cr1 C6 Rh1 141.5(2)
C8 C7 C6 108.5(5)
C8 C7 Rh1 71.5(3)
C6 C7 Rh1 77.9(3)
C8 C7 H7 125.7
C6 C7 H7 125.7
Rh1 C7 H7 116.8
C9 C8 C7 107.2(5)
C9 C8 C10 127.8(6)
C7 C8 C10 124.9(6)
C9 C8 Rh1 70.3(3)
C7 C8 Rh1 71.4(3)
C10 C8 Rh1 120.9(4)
C8 C9 C1 109.9(5)
C8 C9 Rh1 72.6(3)
C1 C9 Rh1 77.8(3)
C8 C9 H9 125.1
C1 C9 H9 125.1
Rh1 C9 H9 116.4
C8 C10 H10A 109.5
C8 C10 H10B 109.5
H10A C10 H10B 109.5
C8 C10 H10C 109.5
H10A C10 H10C 109.5
H10B C10 H10C 109.5
O1 C11 Cr1 177.2(6)
O2 C12 Cr1 177.3(6)
O3 C13 Cr1 179.3(7)
O4 C14 Rh1 176.4(7)
O5 C15 Rh2 139.6(5)
O5 C15 Rh1 135.5(5)
Rh2 C15 Rh1 84.9(3)
C17 C16 C24 134.1(6)
C17 C16 C21 119.3(6)
C24 C16 C21 106.5(5)
C17 C16 Cr2 68.8(4)
C24 C16 Cr2 134.4(4)
C21 C16 Cr2 71.0(3)
C17 C16 Rh2 122.9(4)
C24 C16 Rh2 67.1(3)
C21 C16 Rh2 72.3(3)
Cr2 C16 Rh2 141.9(3)
C18 C17 C16 119.3(6)
C18 C17 Cr2 71.0(4)
C16 C17 Cr2 74.5(3)
C18 C17 H17 120.3
C16 C17 H17 120.3
Cr2 C17 H17 125.9
C17 C18 C19 121.2(6)
C17 C18 Cr2 73.0(4)
C19 C18 Cr2 70.2(3)
C17 C18 H18 119.4
C19 C18 H18 119.4
Cr2 C18 H18 130.0
C20 C19 C18 121.9(6)
C20 C19 Cr2 72.8(3)
C18 C19 Cr2 72.1(3)
C20 C19 H19 119.1
C18 C19 H19 119.1
Cr2 C19 H19 128.3
C19 C20 C21 118.1(5)
C19 C20 Cr2 70.1(3)
C21 C20 Cr2 74.5(3)
C19 C20 H20 121.0
C21 C20 H20 121.0
Cr2 C20 H20 126.1
C20 C21 C22 133.7(5)
C20 C21 C16 119.9(6)
C22 C21 C16 106.4(5)
C20 C21 Cr2 68.7(3)
C22 C21 Cr2 133.7(4)
C16 C21 Cr2 72.1(3)
C20 C21 Rh2 123.0(4)
C22 C21 Rh2 67.9(3)
C16 C21 Rh2 71.5(3)
Cr2 C21 Rh2 142.1(3)
C23 C22 C21 109.2(5)
C23 C22 Rh2 73.1(3)
C21 C22 Rh2 75.4(3)
C23 C22 H22 125.4
C21 C22 H22 125.4
Rh2 C22 H22 117.9
C24 C23 C22 107.3(6)
C24 C23 C25 127.9(6)
C22 C23 C25 124.8(5)
C24 C23 Rh2 69.3(3)
C22 C23 Rh2 70.4(3)
C25 C23 Rh2 124.4(4)
C23 C24 C16 110.1(5)
C23 C24 Rh2 74.6(3)
C16 C24 Rh2 76.1(3)
C23 C24 H24 124.9
C16 C24 H24 124.9
Rh2 C24 H24 116.2
C23 C25 H25A 109.5
C23 C25 H25B 109.5
H25A C25 H25B 109.5
C23 C25 H25C 109.5
H25A C25 H25C 109.5
H25B C25 H25C 109.5
O6 C26 Cr2 178.8(6)
O7 C27 Cr2 178.3(7)
O8 C28 Cr2 177.7(6)
O9 C29 Rh2 178.4(6)
C31 C30 C35 119.4(6)
C31 C30 C38 133.1(5)
C35 C30 C38 107.4(5)
C31 C30 Cr3 68.6(3)
C35 C30 Cr3 70.3(3)
C38 C30 Cr3 135.4(4)
C31 C30 Rh3 125.8(4)
C35 C30 Rh3 70.2(3)
C38 C30 Rh3 66.9(3)
Cr3 C30 Rh3 139.5(3)
C32 C31 C30 119.5(5)
C32 C31 Cr3 70.3(3)
C30 C31 Cr3 75.1(3)
C32 C31 H31 120.2
C30 C31 H31 120.2
Cr3 C31 H31 126.1
C31 C32 C33 120.9(6)
C31 C32 Cr3 73.3(3)
C33 C32 Cr3 71.0(3)
C31 C32 H32 119.6
C33 C32 H32 119.6
Cr3 C32 H32 128.3
C34 C33 C32 121.2(6)
C34 C33 Cr3 72.0(3)
C32 C33 Cr3 71.5(3)
C34 C33 H33 119.4
C32 C33 H33 119.4
Cr3 C33 H33 129.6
C33 C34 C35 118.6(6)
C33 C34 Cr3 70.9(3)
C35 C34 Cr3 74.4(3)
C33 C34 H34 120.7
C35 C34 H34 120.7
Cr3 C34 H34 125.8
C34 C35 C30 120.0(5)
C34 C35 C36 133.1(5)
C30 C35 C36 106.8(5)
C34 C35 Cr3 68.7(3)
C30 C35 Cr3 73.3(3)
C36 C35 Cr3 133.3(4)
C34 C35 Rh3 121.8(4)
C30 C35 Rh3 74.4(3)
C36 C35 Rh3 66.1(3)
Cr3 C35 Rh3 146.3(2)
C37 C36 C35 108.5(5)
C37 C36 Rh3 73.6(3)
C35 C36 Rh3 76.7(3)
C37 C36 H36 125.8
C35 C36 H36 125.8
Rh3 C36 H36 116.0
C38 C37 C36 108.2(5)
C38 C37 C39 124.4(6)
C36 C37 C39 127.4(6)
C38 C37 Rh3 71.9(3)
C36 C37 Rh3 69.3(3)
C39 C37 Rh3 123.3(4)
C37 C38 C30 108.4(5)
C37 C38 Rh3 71.6(3)
C30 C38 Rh3 77.1(3)
C37 C38 H38 125.8
C30 C38 H38 125.8
Rh3 C38 H38 117.5
C37 C39 H39A 109.5
C37 C39 H39B 109.5
H39A C39 H39B 109.5
C37 C39 H39C 109.5
H39A C39 H39C 109.5
H39B C39 H39C 109.5
O10 C40 Cr3 178.9(7)
O11 C41 Cr3 177.6(7)
O12 C42 Cr3 177.0(7)
O13 C43 Rh3 176.1(5)
O14 C44 Rh4 138.1(5)
O14 C44 Rh3 138.1(5)
Rh4 C44 Rh3 83.8(3)
C46 C45 C50 120.4(5)
C46 C45 C53 133.4(5)
C50 C45 C53 106.2(5)
C46 C45 Cr4 69.5(3)
C50 C45 Cr4 72.0(3)
C53 C45 Cr4 133.6(4)
C46 C45 Rh4 125.1(4)
C50 C45 Rh4 71.4(3)
C53 C45 Rh4 65.5(3)
Cr4 C45 Rh4 142.5(2)
C47 C46 C45 118.1(5)
C47 C46 Cr4 70.4(3)
C45 C46 Cr4 73.7(3)
C47 C46 H46 121.0
C45 C46 H46 121.0
Cr4 C46 H46 126.8
C46 C47 C48 121.4(6)
C46 C47 Cr4 73.2(3)
C48 C47 Cr4 71.4(3)
C46 C47 H47 119.3
C48 C47 H47 119.3
Cr4 C47 H47 128.5
C49 C48 C47 121.1(6)
C49 C48 Cr4 72.3(3)
C47 C48 Cr4 70.9(3)
C49 C48 H48 119.4
C47 C48 H48 119.4
Cr4 C48 H48 129.9
C48 C49 C50 119.1(5)
C48 C49 Cr4 71.3(3)
C50 C49 Cr4 74.8(3)
C48 C49 H49 120.4
C50 C49 H49 120.4
Cr4 C49 H49 125.2
C49 C50 C45 119.6(5)
C49 C50 C51 133.3(5)
C45 C50 C51 107.1(5)
C49 C50 Cr4 68.7(3)
C45 C50 Cr4 71.5(3)
C51 C50 Cr4 133.1(4)
C49 C50 Rh4 125.0(4)
C45 C50 Rh4 73.7(3)
C51 C50 Rh4 65.5(3)
Cr4 C50 Rh4 144.4(2)
C52 C51 C50 109.2(5)
C52 C51 Rh4 73.5(3)
C50 C51 Rh4 77.5(3)
C52 C51 H51 125.4
C50 C51 H51 125.4
Rh4 C51 H51 115.6
C51 C52 C53 107.3(5)
C51 C52 C54 127.8(5)
C53 C52 C54 124.8(5)
C51 C52 Rh4 70.0(3)
C53 C52 Rh4 70.7(3)
C54 C52 Rh4 121.8(4)
C52 C53 C45 109.4(5)
C52 C53 Rh4 72.4(3)
C45 C53 Rh4 78.1(3)
C52 C53 H53 125.3
C45 C53 H53 125.3
Rh4 C53 H53 116.1
C52 C54 H54A 109.5
C52 C54 H54B 109.5
H54A C54 H54B 109.5
C52 C54 H54C 109.5
H54A C54 H54C 109.5
H54B C54 H54C 109.5
O15 C55 Cr4 178.8(6)
O16 C56 Cr4 179.0(6)
O17 C57 Cr4 178.2(7)
O18 C58 Rh4 178.9(6)
C11 Cr1 C12 86.4(3)
C11 Cr1 C13 87.2(3)
C12 Cr1 C13 89.6(3)
C11 Cr1 C3 95.7(3)
C12 Cr1 C3 116.3(3)
C13 Cr1 C3 154.1(2)
C11 Cr1 C4 95.4(3)
C12 Cr1 C4 153.3(3)
C13 Cr1 C4 117.1(2)
C3 Cr1 C4 37.0(2)
C11 Cr1 C2 119.4(3)
C12 Cr1 C2 89.5(2)
C13 Cr1 C2 153.3(3)
C3 Cr1 C2 36.0(2)
C4 Cr1 C2 66.4(2)
C11 Cr1 C5 120.0(2)
C12 Cr1 C5 153.6(3)
C13 Cr1 C5 90.0(2)
C3 Cr1 C5 66.2(2)
C4 Cr1 C5 36.5(2)
C2 Cr1 C5 79.2(2)
C11 Cr1 C1 156.3(3)
C12 Cr1 C1 90.3(2)
C13 Cr1 C1 116.3(3)
C3 Cr1 C1 64.9(2)
C4 Cr1 C1 77.4(2)
C2 Cr1 C1 37.0(2)
C5 Cr1 C1 66.4(2)
C11 Cr1 C6 156.3(2)
C12 Cr1 C6 117.1(3)
C13 Cr1 C6 90.0(2)
C3 Cr1 C6 77.0(2)
C4 Cr1 C6 65.1(2)
C2 Cr1 C6 66.8(2)
C5 Cr1 C6 36.5(2)
C1 Cr1 C6 36.89(19)
C26 Cr2 C27 89.4(3)
C26 Cr2 C28 89.4(3)
C27 Cr2 C28 91.3(3)
C26 Cr2 C19 88.9(3)
C27 Cr2 C19 150.1(3)
C28 Cr2 C19 118.6(3)
C26 Cr2 C18 92.9(3)
C27 Cr2 C18 112.7(3)
C28 Cr2 C18 155.9(3)
C19 Cr2 C18 37.6(2)
C26 Cr2 C20 112.3(3)
C27 Cr2 C20 158.4(3)
C28 Cr2 C20 89.4(2)
C19 Cr2 C20 37.1(2)
C18 Cr2 C20 67.6(2)
C26 Cr2 C17 120.5(3)
C27 Cr2 C17 88.6(3)
C28 Cr2 C17 150.1(3)
C19 Cr2 C17 66.8(2)
C18 Cr2 C17 36.1(2)
C20 Cr2 C17 80.2(2)
C26 Cr2 C21 149.0(3)
C27 Cr2 C21 121.6(3)
C28 Cr2 C21 88.2(3)
C19 Cr2 C21 65.4(2)
C18 Cr2 C21 77.5(2)
C20 Cr2 C21 36.8(2)
C17 Cr2 C21 66.7(2)
C26 Cr2 C16 156.7(3)
C27 Cr2 C16 93.2(3)
C28 Cr2 C16 113.6(3)
C19 Cr2 C16 77.5(2)
C18 Cr2 C16 64.8(2)
C20 Cr2 C16 66.9(2)
C17 Cr2 C16 36.6(2)
C21 Cr2 C16 36.90(19)
C42 Cr3 C40 87.7(3)
C42 Cr3 C41 91.1(3)
C40 Cr3 C41 88.2(3)
C42 Cr3 C33 115.4(3)
C40 Cr3 C33 92.4(3)
C41 Cr3 C33 153.4(3)
C42 Cr3 C32 152.9(3)
C40 Cr3 C32 92.2(3)
C41 Cr3 C32 116.0(3)
C33 Cr3 C32 37.4(2)
C42 Cr3 C34 88.7(2)
C40 Cr3 C34 118.0(3)
C41 Cr3 C34 153.7(3)
C33 Cr3 C34 37.1(2)
C32 Cr3 C34 67.5(2)
C42 Cr3 C31 154.7(3)
C40 Cr3 C31 117.6(3)
C41 Cr3 C31 89.7(2)
C33 Cr3 C31 66.5(2)
C32 Cr3 C31 36.4(2)
C34 Cr3 C31 79.6(2)
C42 Cr3 C35 91.0(2)
C40 Cr3 C35 154.9(3)
C41 Cr3 C35 116.9(3)
C33 Cr3 C35 65.6(2)
C32 Cr3 C35 77.8(2)
C34 Cr3 C35 36.8(2)
C31 Cr3 C35 66.2(2)
C42 Cr3 C30 118.3(3)
C40 Cr3 C30 154.0(2)
C41 Cr3 C30 91.1(3)
C33 Cr3 C30 76.9(2)
C32 Cr3 C30 64.8(2)
C34 Cr3 C30 66.2(2)
C31 Cr3 C30 36.3(2)
C35 Cr3 C30 36.36(19)
C55 Cr4 C57 87.4(3)
C55 Cr4 C56 87.2(3)
C57 Cr4 C56 91.7(3)
C55 Cr4 C47 91.3(2)
C57 Cr4 C47 147.7(3)
C56 Cr4 C47 120.5(2)
C55 Cr4 C48 97.0(2)
C57 Cr4 C48 110.5(3)
C56 Cr4 C48 157.6(2)
C47 Cr4 C48 37.7(2)
C55 Cr4 C49 125.0(2)
C57 Cr4 C49 87.4(2)
C56 Cr4 C49 147.7(3)
C47 Cr4 C49 67.2(2)
C48 Cr4 C49 36.4(2)
C55 Cr4 C46 112.4(2)
C57 Cr4 C46 160.1(3)
C56 Cr4 C46 91.0(2)
C47 Cr4 C46 36.5(2)
C48 Cr4 C46 67.0(2)
C49 Cr4 C46 79.9(2)
C55 Cr4 C45 148.7(2)
C57 Cr4 C45 123.6(3)
C56 Cr4 C45 87.9(2)
C47 Cr4 C45 65.1(2)
C48 Cr4 C45 77.1(2)
C49 Cr4 C45 66.3(2)
C46 Cr4 C45 36.8(2)
C55 Cr4 C50 161.1(2)
C57 Cr4 C50 94.2(2)
C56 Cr4 C50 111.6(3)
C47 Cr4 C50 77.3(2)
C48 Cr4 C50 64.8(2)
C49 Cr4 C50 36.5(2)
C46 Cr4 C50 66.5(2)
C45 Cr4 C50 36.51(18)
C14 Rh1 C15 93.7(3)
C14 Rh1 C9 101.1(2)
C15 Rh1 C9 137.3(2)
C14 Rh1 C7 162.3(2)
C15 Rh1 C7 102.5(2)
C9 Rh1 C7 62.0(2)
C14 Rh1 C8 131.0(2)
C15 Rh1 C8 105.7(2)
C9 Rh1 C8 37.1(2)
C7 Rh1 C8 37.2(2)
C14 Rh1 C1 102.7(3)
C15 Rh1 C1 163.3(2)
C9 Rh1 C1 36.3(2)
C7 Rh1 C1 60.8(2)
C8 Rh1 C1 60.8(2)
C14 Rh1 C6 132.4(3)
C15 Rh1 C6 130.7(2)
C9 Rh1 C6 60.2(2)
C7 Rh1 C6 36.3(2)
C8 Rh1 C6 60.4(2)
C1 Rh1 C6 35.48(18)
C14 Rh1 Rh2 92.31(18)
C15 Rh1 Rh2 47.33(18)
C9 Rh1 Rh2 164.86(16)
C7 Rh1 Rh2 103.94(14)
C8 Rh1 Rh2 133.71(16)
C1 Rh1 Rh2 133.67(14)
C6 Rh1 Rh2 105.43(13)
C29 Rh2 C15 90.0(3)
C29 Rh2 C24 104.0(2)
C15 Rh2 C24 142.1(3)
C29 Rh2 C22 164.7(2)
C15 Rh2 C22 103.9(2)
C24 Rh2 C22 61.1(2)
C29 Rh2 C23 132.2(2)
C15 Rh2 C23 110.6(2)
C24 Rh2 C23 36.1(2)
C22 Rh2 C23 36.5(2)
C29 Rh2 C16 105.7(2)
C15 Rh2 C16 164.1(2)
C24 Rh2 C16 36.8(2)
C22 Rh2 C16 60.8(2)
C23 Rh2 C16 60.5(2)
C29 Rh2 C21 135.4(3)
C15 Rh2 C21 128.7(2)
C24 Rh2 C21 61.0(2)
C22 Rh2 C21 36.7(2)
C23 Rh2 C21 60.7(2)
C16 Rh2 C21 36.11(19)
C29 Rh2 Rh1 93.30(17)
C15 Rh2 Rh1 47.78(18)
C24 Rh2 Rh1 158.97(16)
C22 Rh2 Rh1 100.71(14)
C23 Rh2 Rh1 132.75(14)
C16 Rh2 Rh1 126.83(15)
C21 Rh2 Rh1 98.25(13)
C43 Rh3 C44 92.0(3)
C43 Rh3 C36 99.4(2)
C44 Rh3 C36 144.1(2)
C43 Rh3 C37 126.7(2)
C44 Rh3 C37 110.9(2)
C36 Rh3 C37 37.0(2)
C43 Rh3 C38 161.2(2)
C44 Rh3 C38 102.5(2)
C36 Rh3 C38 61.9(2)
C37 Rh3 C38 36.5(2)
C43 Rh3 C35 106.0(2)
C44 Rh3 C35 161.7(2)
C36 Rh3 C35 37.2(2)
C37 Rh3 C35 60.9(2)
C38 Rh3 C35 60.7(2)
C43 Rh3 C30 138.0(3)
C44 Rh3 C30 126.5(2)
C36 Rh3 C30 60.6(2)
C37 Rh3 C30 59.8(2)
C38 Rh3 C30 36.0(2)
C35 Rh3 C30 35.39(18)
C43 Rh3 Rh4 93.60(17)
C44 Rh3 Rh4 47.92(17)
C36 Rh3 Rh4 161.03(15)
C37 Rh3 Rh4 137.68(17)
C38 Rh3 Rh4 104.93(15)
C35 Rh3 Rh4 125.53(13)
C30 Rh3 Rh4 100.62(13)
C58 Rh4 C44 90.7(2)
C58 Rh4 C51 102.3(2)
C44 Rh4 C51 138.3(2)
C58 Rh4 C53 163.2(2)
C44 Rh4 C53 104.4(2)
C51 Rh4 C53 61.4(2)
C58 Rh4 C52 131.3(2)
C44 Rh4 C52 107.9(2)
C51 Rh4 C52 36.5(2)
C53 Rh4 C52 36.9(2)
C58 Rh4 C50 104.6(2)
C44 Rh4 C50 164.6(2)
C51 Rh4 C50 37.0(2)
C53 Rh4 C50 60.18(19)
C52 Rh4 C50 60.5(2)
C58 Rh4 C45 133.7(2)
C44 Rh4 C45 131.8(2)
C51 Rh4 C45 60.51(19)
C53 Rh4 C45 36.4(2)
C52 Rh4 C45 60.4(2)
C50 Rh4 C45 34.98(17)
C58 Rh4 Rh3 93.23(17)
C44 Rh4 Rh3 48.24(18)
C51 Rh4 Rh3 162.38(15)
C53 Rh4 Rh3 102.29(13)
C52 Rh4 Rh3 132.83(14)
C50 Rh4 Rh3 130.72(14)
C45 Rh4 Rh3 102.61(12)

loop_
_geom_bond_atom_site_label_1
_geom_bond_atom_site_label_2
_geom_bond_distance
C1 C9 1.435(8)
C1 C2 1.438(9)
C1 C6 1.455(7)
C1 Cr1 2.294(6)
C1 Rh1 2.371(6)
C2 C3 1.375(9)
C2 Cr1 2.232(6)
C2 H2 0.9500
C3 C4 1.407(8)
C3 Cr1 2.218(6)
C3 H3 0.9500
C4 C5 1.397(8)
C4 Cr1 2.219(5)
C4 H4 0.9500
C5 C6 1.426(8)
C5 Cr1 2.248(5)
C5 H5 0.9500
C6 C7 1.454(8)
C6 Cr1 2.305(6)
C6 Rh1 2.404(6)
C7 C8 1.429(8)
C7 Rh1 2.242(5)
C7 H7 0.9500
C8 C9 1.420(8)
C8 C10 1.499(9)
C8 Rh1 2.243(5)
C9 Rh1 2.213(5)
C9 H9 0.9500
C10 H10A 0.9800
C10 H10B 0.9800
C10 H10C 0.9800
C11 O1 1.156(7)
C11 Cr1 1.829(7)
C12 O2 1.158(7)
C12 Cr1 1.830(6)
C13 O3 1.154(7)
C13 Cr1 1.855(7)
C14 O4 1.132(7)
C14 Rh1 1.863(6)
C15 O5 1.174(7)
C15 Rh2 1.975(6)
C15 Rh1 1.989(6)
C16 C17 1.428(8)
C16 C24 1.447(9)
C16 C21 1.455(8)
C16 Cr2 2.306(6)
C16 Rh2 2.342(6)
C17 C18 1.374(9)
C17 Cr2 2.231(6)
C17 H17 0.9500
C18 C19 1.416(9)
C18 Cr2 2.206(6)
C18 H18 0.9500
C19 C20 1.398(9)
C19 Cr2 2.182(6)
C19 H19 0.9500
C20 C21 1.424(8)
C20 Cr2 2.216(5)
C20 H20 0.9500
C21 C22 1.453(8)
C21 Cr2 2.292(6)
C21 Rh2 2.353(6)
C22 C23 1.425(8)
C22 Rh2 2.254(5)
C22 H22 0.9500
C23 C24 1.401(8)
C23 C25 1.503(9)
C23 Rh2 2.290(5)
C24 Rh2 2.223(5)
C24 H24 0.9500
C25 H25A 0.9800
C25 H25B 0.9800
C25 H25C 0.9800
C26 O6 1.167(8)
C26 Cr2 1.816(8)
C27 O7 1.153(7)
C27 Cr2 1.848(7)
C28 O8 1.158(7)
C28 Cr2 1.854(7)
C29 O9 1.142(7)
C29 Rh2 1.851(6)
C34 Cr3 2.216(6)
C35 C36 1.455(8)
C35 Cr3 2.290(5)
C35 Rh3 2.343(5)
C36 C37 1.418(9)
C36 Rh3 2.202(5)
C36 H36 0.9500
C37 C38 1.417(8)
C37 C39 1.501(9)
C37 Rh3 2.258(5)
C38 Rh3 2.263(5)
C38 H38 0.9500
C39 H39A 0.9800
C39 H39B 0.9800
C39 H39C 0.9800
C40 O10 1.150(8)
C40 Cr3 1.839(7)
C41 O11 1.155(7)
C41 Cr3 1.843(7)
C42 O12 1.163(7)
C42 Cr3 1.835(6)
C43 O13 1.142(7)
C43 Rh3 1.854(6)
C44 O14 1.162(7)
C44 Rh4 1.996(6)
C44 Rh3 2.006(6)
C45 C46 1.431(8)
C45 C50 1.440(7)
C45 C53 1.461(8)
C45 Cr4 2.295(6)
C45 Rh4 2.410(6)
C46 C47 1.391(8)
C46 Cr4 2.239(5)
C46 H46 0.9500
C47 C48 1.426(8)
C47 Cr4 2.203(5)
C47 H47 0.9500
C48 C49 1.385(8)
C48 Cr4 2.208(6)
C48 H48 0.9500
C49 C50 1.420(8)
C49 Cr4 2.222(5)
C49 H49 0.9500
C50 C51 1.467(8)
C50 Cr4 2.301(6)
C50 Rh4 2.379(5)
C51 C52 1.403(8)
C51 Rh4 2.217(5)
C51 H51 0.9500
C52 C53 1.424(8)
C52 C54 1.508(8)
C52 Rh4 2.262(5)
C53 Rh4 2.240(5)
C53 H53 0.9500
C54 H54A 0.9800
C54 H54B 0.9800
C54 H54C 0.9800
C55 O15 1.174(7)
C55 Cr4 1.815(7)
C56 O16 1.155(7)
C56 Cr4 1.850(7)
C57 O17 1.154(7)
C57 Cr4 1.843(6)
C58 O18 1.138(6)
Rh1 Rh2 2.6756(6)
Rh3 Rh4 2.6737(6)

loop_
_geom_hbond_atom_site_label_D
_geom_hbond_atom_site_label_H
_geom_hbond_atom_site_label_A
_geom_hbond_site_symmetry_A
_geom_hbond_distance_DH
_geom_hbond_distance_HA
_geom_hbond_distance_DA
_geom_hbond_angle_DHA
C2 H2 O7 1_455 0.95 2.52 3.403(8) 155.0
C32 H32 O6 1_455 0.95 2.72 3.632(8) 161.8
C5 H5 O4 4_575 0.95 2.23 3.108(7) 153.4
C7 H7 O10 4_575 0.95 2.61 3.432(8) 144.4
C17 H17 O2 1_655 0.95 2.55 3.399(8) 149.1
C34 H34 O17 1_655 0.95 2.67 3.510(7) 148.3
C10 H10C O14 2_645 0.98 2.53 3.441(8) 154.8
C25 H25A O14 2_745 0.98 2.68 3.346(8) 125.3
C20 H20 O9 4_576 0.95 2.42 3.306(7) 156.0
C51 H51 O5 2_655 0.95 2.55 3.313(8) 137.3
C54 H54C O5 2_655 0.98 2.72 3.336(8) 121.7
C39 H39B O5 2_755 0.98 2.53 3.374(8) 144.7
C38 H38 O6 3_776 0.95 2.58 3.521(8) 170.3
C22 H22 O15 4_676 0.95 2.69 3.554(7) 152.2
C46 H46 O13 3_675 0.95 2.47 3.262(7) 140.8
C31 H31 O18 3_676 0.95 2.51 3.144(7) 124.2
C49 H49 O11 3_676 0.95 2.66 3.411(8) 136.2

loop_
_geom_torsion_atom_site_label_1
_geom_torsion_atom_site_label_2
_geom_torsion_atom_site_label_3
_geom_torsion_atom_site_label_4
_geom_torsion
C9 C1 C2 C3 173.7(6)
C6 C1 C2 C3 -3.9(8)
Cr1 C1 C2 C3 -57.4(5)
Rh1 C1 C2 C3 85.5(6)
C9 C1 C2 Cr1 -128.9(7)
C6 C1 C2 Cr1 53.5(5)
Rh1 C1 C2 Cr1 142.9(4)
C1 C2 C3 C4 4.8(9)
Cr1 C2 C3 C4 -53.8(5)
C1 C2 C3 Cr1 58.6(5)
C2 C3 C4 C5 -1.6(9)
Cr1 C3 C4 C5 -55.9(5)
C2 C3 C4 Cr1 54.3(5)
C3 C4 C5 C6 -2.6(8)
Cr1 C4 C5 C6 -57.8(5)
C3 C4 C5 Cr1 55.2(5)
C4 C5 C6 C7 -172.3(6)
Cr1 C5 C6 C7 131.5(6)
C4 C5 C6 C1 3.3(8)
Cr1 C5 C6 C1 -52.9(4)
C4 C5 C6 Cr1 56.1(5)
C4 C5 C6 Rh1 -83.3(6)
Cr1 C5 C6 Rh1 -139.4(4)
C9 C1 C6 C5 -178.3(5)
C2 C1 C6 C5 -0.1(8)
Cr1 C1 C6 C5 52.1(5)
Rh1 C1 C6 C5 -120.6(5)
C9 C1 C6 C7 -1.6(6)
C2 C1 C6 C7 176.6(5)
Cr1 C1 C6 C7 -131.2(4)
Rh1 C1 C6 C7 56.1(4)
C9 C1 C6 Cr1 129.6(4)
C2 C1 C6 Cr1 -52.2(5)
Rh1 C1 C6 Cr1 -172.7(2)
C9 C1 C6 Rh1 -57.7(4)
C2 C1 C6 Rh1 120.5(5)
Cr1 C1 C6 Rh1 172.7(2)
C5 C6 C7 C8 -177.9(6)
C1 C6 C7 C8 6.1(6)
Cr1 C6 C7 C8 -73.7(6)
Rh1 C6 C7 C8 65.5(4)
C5 C6 C7 Rh1 116.6(6)
C1 C6 C7 Rh1 -59.4(4)
Cr1 C6 C7 Rh1 -139.2(5)
C6 C7 C8 C9 -8.3(6)
Rh1 C7 C8 C9 61.5(4)
C6 C7 C8 C10 174.9(5)
Rh1 C7 C8 C10 -115.2(6)
C6 C7 C8 Rh1 -69.8(4)
C7 C8 C9 C1 7.4(6)
C10 C8 C9 C1 -176.0(6)
Rh1 C8 C9 C1 69.6(4)
C7 C8 C9 Rh1 -62.2(4)
C10 C8 C9 Rh1 114.4(6)
C2 C1 C9 C8 178.6(6)
C6 C1 C9 C8 -3.6(6)
Cr1 C1 C9 C8 77.0(6)
Rh1 C1 C9 C8 -66.2(4)
C2 C1 C9 Rh1 -115.2(7)
C6 C1 C9 Rh1 62.6(4)
Cr1 C1 C9 Rh1 143.2(5)
C24 C16 C17 C18 170.9(6)
C21 C16 C17 C18 -5.2(8)
Cr2 C16 C17 C18 -57.1(5)
Rh2 C16 C17 C18 81.9(7)
C24 C16 C17 Cr2 -132.1(7)
C21 C16 C17 Cr2 51.9(5)
Rh2 C16 C17 Cr2 139.0(4)
C16 C17 C18 C19 5.6(9)
Cr2 C17 C18 C19 -53.2(5)
C16 C17 C18 Cr2 58.8(5)
C17 C18 C19 C20 -1.1(9)
Cr2 C18 C19 C20 -55.5(5)
C17 C18 C19 Cr2 54.5(5)
C18 C19 C20 C21 -3.8(8)
Cr2 C19 C20 C21 -59.0(5)
C18 C19 C20 Cr2 55.2(5)
C19 C20 C21 C22 -172.4(6)
Cr2 C20 C21 C22 130.8(6)
C19 C20 C21 C16 4.1(8)
Cr2 C20 C21 C16 -52.7(5)
C19 C20 C21 Cr2 56.8(5)
C19 C20 C21 Rh2 -82.4(6)
Cr2 C20 C21 Rh2 -139.2(4)
C17 C16 C21 C20 0.3(8)
C24 C16 C21 C20 -176.7(5)
Cr2 C16 C21 C20 51.2(5)
Rh2 C16 C21 C20 -118.1(5)
C17 C16 C21 C22 177.7(5)
C24 C16 C21 C22 0.6(6)
Cr2 C16 C21 C22 -131.4(4)
Rh2 C16 C21 C22 59.3(4)
C17 C16 C21 Cr2 -50.9(5)
C24 C16 C21 Cr2 132.1(4)
Rh2 C16 C21 Cr2 -169.3(2)
C17 C16 C21 Rh2 118.4(5)
C24 C16 C21 Rh2 -58.7(4)
Cr2 C16 C21 Rh2 169.3(2)
C20 C21 C22 C23 -178.9(6)
C16 C21 C22 C23 4.2(6)
Cr2 C21 C22 C23 -76.4(6)
Rh2 C21 C22 C23 65.9(4)
C20 C21 C22 Rh2 115.2(6)
C16 C21 C22 Rh2 -61.6(4)
Cr2 C21 C22 Rh2 -142.2(5)
C21 C22 C23 C24 -7.6(6)
Rh2 C22 C23 C24 59.8(4)
C21 C22 C23 C25 173.8(5)
Rh2 C22 C23 C25 -118.8(6)
C21 C22 C23 Rh2 -67.4(4)
C22 C23 C24 C16 8.1(6)
C25 C23 C24 C16 -173.4(6)
Rh2 C23 C24 C16 68.5(4)
C22 C23 C24 Rh2 -60.4(4)
C25 C23 C24 Rh2 118.1(6)
C17 C16 C24 C23 178.2(6)
C21 C16 C24 C23 -5.4(6)
Cr2 C16 C24 C23 73.9(7)
Rh2 C16 C24 C23 -67.5(4)
C17 C16 C24 Rh2 -114.3(7)
C21 C16 C24 Rh2 62.1(4)
Cr2 C16 C24 Rh2 141.4(5)
C35 C30 C31 C32 -6.0(8)
C38 C30 C31 C32 170.5(6)
Cr3 C30 C31 C32 -56.6(5)
Rh3 C30 C31 C32 79.8(7)
C35 C30 C31 Cr3 50.5(4)
C38 C30 C31 Cr3 -133.0(6)
Rh3 C30 C31 Cr3 136.4(4)
C30 C31 C32 C33 4.0(8)
Cr3 C31 C32 C33 -54.9(5)
C30 C31 C32 Cr3 58.9(5)
C31 C32 C33 C34 1.6(9)
Cr3 C32 C33 C34 -54.4(5)
C31 C32 C33 Cr3 56.0(5)
C32 C33 C34 C35 -5.0(8)
Cr3 C33 C34 C35 -59.1(5)
C32 C33 C34 Cr3 54.1(5)
C33 C34 C35 C30 2.8(8)
Cr3 C34 C35 C30 -54.5(5)
C33 C34 C35 C36 -172.6(6)
Cr3 C34 C35 C36 130.1(6)
C33 C34 C35 Cr3 57.3(5)
C33 C34 C35 Rh3 -86.7(6)
Cr3 C34 C35 Rh3 -144.0(3)
C31 C30 C35 C34 2.7(8)
C38 C30 C35 C34 -174.7(5)
Cr3 C30 C35 C34 52.4(5)
Rh3 C30 C35 C34 -118.0(5)
C31 C30 C35 C36 179.1(5)
C38 C30 C35 C36 1.8(6)
Cr3 C30 C35 C36 -131.1(4)
Rh3 C30 C35 C36 58.4(3)
C31 C30 C35 Cr3 -49.7(4)
C38 C30 C35 Cr3 132.9(4)
Rh3 C30 C35 Cr3 -170.4(2)
C31 C30 C35 Rh3 120.7(5)
C38 C30 C35 Rh3 -56.6(4)
Cr3 C30 C35 Rh3 170.4(2)
C34 C35 C36 C37 179.4(6)
C30 C35 C36 C37 3.6(6)
Cr3 C35 C36 C37 -79.1(6)
Rh3 C35 C36 C37 67.4(4)
C34 C35 C36 Rh3 112.0(6)
C30 C35 C36 Rh3 -63.8(4)
Cr3 C35 C36 Rh3 -146.5(5)
C35 C36 C37 C38 -7.7(6)
Rh3 C36 C37 C38 61.8(4)
C35 C36 C37 C39 173.8(5)
Rh3 C36 C37 C39 -116.8(6)
C35 C36 C37 Rh3 -69.4(4)
C36 C37 C38 C30 8.8(6)
C39 C37 C38 C30 -172.6(5)
Rh3 C37 C38 C30 68.9(4)
C36 C37 C38 Rh3 -60.1(4)
C39 C37 C38 Rh3 118.4(6)
C31 C30 C38 C37 176.6(6)
C35 C30 C38 C37 -6.5(6)
Cr3 C30 C38 C37 72.9(6)
Rh3 C30 C38 C37 -65.3(4)
C31 C30 C38 Rh3 -118.1(6)
C35 C30 C38 Rh3 58.7(4)
Cr3 C30 C38 Rh3 138.1(5)
C50 C45 C46 C47 -3.5(8)
C53 C45 C46 C47 172.2(6)
Cr4 C45 C46 C47 -56.5(4)
Rh4 C45 C46 C47 84.2(6)
C50 C45 C46 Cr4 53.0(4)
C53 C45 C46 Cr4 -131.3(6)
Rh4 C45 C46 Cr4 140.6(4)
C45 C46 C47 C48 3.3(8)
Cr4 C46 C47 C48 -54.9(5)
C45 C46 C47 Cr4 58.2(4)
C46 C47 C48 C49 1.4(8)
Cr4 C47 C48 C49 -54.3(5)
C46 C47 C48 Cr4 55.7(5)
C47 C48 C49 C50 -5.9(8)
Cr4 C48 C49 C50 -59.5(5)
C47 C48 C49 Cr4 53.7(5)
C48 C49 C50 C45 5.6(8)
Cr4 C49 C50 C45 -52.2(4)
C48 C49 C50 C51 -172.4(6)
Cr4 C49 C50 C51 129.8(6)
C48 C49 C50 Cr4 57.8(5)
C48 C49 C50 Rh4 -84.6(6)
Cr4 C49 C50 Rh4 -142.3(4)
C46 C45 C50 C49 -0.9(8)
C53 C45 C50 C49 -177.7(5)
Cr4 C45 C50 C49 50.9(4)
Rh4 C45 C50 C49 -121.3(5)
C46 C45 C50 C51 177.6(5)
C53 C45 C50 C51 0.8(6)
Cr4 C45 C50 C51 -130.6(4)
Rh4 C45 C50 C51 57.2(4)
C46 C45 C50 Cr4 -51.8(4)
C53 C45 C50 Cr4 131.4(4)
Rh4 C45 C50 Cr4 -172.3(2)
C46 C45 C50 Rh4 120.4(5)
C53 C45 C50 Rh4 -56.3(3)
Cr4 C45 C50 Rh4 172.3(2)
C49 C50 C51 C52 -176.9(6)
C45 C50 C51 C52 4.9(6)
Cr4 C50 C51 C52 -75.5(6)
Rh4 C50 C51 C52 67.3(4)
C49 C50 C51 Rh4 115.8(6)
C45 C50 C51 Rh4 -62.4(4)
Cr4 C50 C51 Rh4 -142.8(4)
C50 C51 C52 C53 -8.7(6)
Rh4 C51 C52 C53 61.2(4)
C50 C51 C52 C54 174.7(5)
Rh4 C51 C52 C54 -115.3(6)
C50 C51 C52 Rh4 -70.0(4)
C51 C52 C53 C45 9.3(6)
C54 C52 C53 C45 -174.0(5)
Rh4 C52 C53 C45 70.1(4)
C51 C52 C53 Rh4 -60.8(4)
C54 C52 C53 Rh4 115.9(6)
C46 C45 C53 C52 177.6(5)
C50 C45 C53 C52 -6.2(6)
Cr4 C45 C53 C52 74.1(6)
Rh4 C45 C53 C52 -66.3(4)
C46 C45 C53 Rh4 -116.1(6)
C50 C45 C53 Rh4 60.1(4)
Cr4 C45 C53 Rh4 140.4(4)
C2 C3 Cr1 C11 134.6(4)
C4 C3 Cr1 C11 -91.4(4)
C2 C3 Cr1 C12 45.8(5)
C4 C3 Cr1 C12 179.8(4)
C2 C3 Cr1 C13 -130.1(6)
C4 C3 Cr1 C13 3.9(8)
C2 C3 Cr1 C4 -133.9(6)
C4 C3 Cr1 C2 133.9(6)
C2 C3 Cr1 C5 -105.1(4)
C4 C3 Cr1 C5 28.9(4)
C2 C3 Cr1 C1 -31.2(3)
C4 C3 Cr1 C1 102.8(4)
C2 C3 Cr1 C6 -68.2(4)
C4 C3 Cr1 C6 65.7(4)
C5 C4 Cr1 C11 -135.8(4)
C3 C4 Cr1 C11 92.3(4)
C5 C4 Cr1 C12 131.5(6)
C3 C4 Cr1 C12 -0.4(8)
C5 C4 Cr1 C13 -46.1(5)
C3 C4 Cr1 C13 -178.1(4)
C5 C4 Cr1 C3 132.0(6)
C5 C4 Cr1 C2 104.4(4)
C3 C4 Cr1 C2 -27.5(4)
C3 C4 Cr1 C5 -132.0(6)
C5 C4 Cr1 C1 67.1(4)
C3 C4 Cr1 C1 -64.8(4)
C5 C4 Cr1 C6 30.2(3)
C3 C4 Cr1 C6 -101.7(4)
C3 C2 Cr1 C11 -54.4(4)
C1 C2 Cr1 C11 176.7(3)
C3 C2 Cr1 C12 -140.0(4)
C1 C2 Cr1 C12 91.1(4)
C3 C2 Cr1 C13 131.9(6)
C1 C2 Cr1 C13 3.0(7)
C1 C2 Cr1 C3 -128.9(5)
C3 C2 Cr1 C4 28.2(4)
C1 C2 Cr1 C4 -100.7(4)
C3 C2 Cr1 C5 64.1(4)
C1 C2 Cr1 C5 -64.8(3)
C3 C2 Cr1 C1 128.9(5)
C3 C2 Cr1 C6 100.1(4)
C1 C2 Cr1 C6 -28.8(3)
C4 C5 Cr1 C11 53.3(4)
C6 C5 Cr1 C11 -176.9(3)
C4 C5 Cr1 C12 -130.9(6)
C6 C5 Cr1 C12 -1.0(7)
C4 C5 Cr1 C13 140.1(4)
C6 C5 Cr1 C13 -90.1(4)
C4 C5 Cr1 C3 -29.3(4)
C6 C5 Cr1 C3 100.6(4)
C6 C5 Cr1 C4 129.8(5)
C4 C5 Cr1 C2 -64.6(4)
C6 C5 Cr1 C2 65.3(3)
C4 C5 Cr1 C1 -101.1(4)
C6 C5 Cr1 C1 28.8(3)
C4 C5 Cr1 C6 -129.8(5)
C9 C1 Cr1 C11 123.7(7)
C2 C1 Cr1 C11 -7.1(7)
C6 C1 Cr1 C11 -139.6(6)
Rh1 C1 Cr1 C11 -127.5(6)
C9 C1 Cr1 C12 42.1(6)
C2 C1 Cr1 C12 -88.8(4)
C6 C1 Cr1 C12 138.7(4)
Rh1 C1 Cr1 C12 150.9(5)
C9 C1 Cr1 C13 -47.6(6)
C2 C1 Cr1 C13 -178.5(3)
C6 C1 Cr1 C13 49.0(4)
Rh1 C1 Cr1 C13 61.2(6)
C9 C1 Cr1 C3 161.2(6)
C2 C1 Cr1 C3 30.3(3)
C6 C1 Cr1 C3 -102.1(4)
Rh1 C1 Cr1 C3 -90.0(5)
C9 C1 Cr1 C4 -161.9(6)
C2 C1 Cr1 C4 67.3(3)
C6 C1 Cr1 C4 -65.2(3)
Rh1 C1 Cr1 C4 -53.1(5)
C9 C1 Cr1 C2 130.9(7)
C6 C1 Cr1 C2 -132.5(5)
Rh1 C1 Cr1 C2 -120.4(6)
C9 C1 Cr1 C5 -125.2(6)
C2 C1 Cr1 C5 104.0(4)
C6 C1 Cr1 C5 -28.5(3)
Rh1 C1 Cr1 C5 -16.4(4)
C9 C1 Cr1 C6 -96.7(7)
C2 C1 Cr1 C6 132.5(5)
Rh1 C1 Cr1 C6 12.1(4)
C5 C6 Cr1 C11 6.8(7)
C7 C6 Cr1 C11 -124.8(7)
C1 C6 Cr1 C11 139.5(6)
Rh1 C6 Cr1 C11 128.4(6)
C5 C6 Cr1 C12 179.5(4)
C7 C6 Cr1 C12 47.9(6)
C1 C6 Cr1 C12 -47.8(4)
Rh1 C6 Cr1 C12 -58.9(5)
C5 C6 Cr1 C13 89.9(4)
C7 C6 Cr1 C13 -41.7(6)
C1 C6 Cr1 C13 -137.4(4)
Rh1 C6 Cr1 C13 -148.4(4)
C5 C6 Cr1 C3 -67.4(3)
C7 C6 Cr1 C3 161.0(6)
C1 C6 Cr1 C3 65.3(3)
Rh1 C6 Cr1 C3 54.2(4)
C5 C6 Cr1 C4 -30.2(3)
C7 C6 Cr1 C4 -161.8(6)
C1 C6 Cr1 C4 102.5(4)
Rh1 C6 Cr1 C4 91.4(4)
C5 C6 Cr1 C2 -103.8(4)
C7 C6 Cr1 C2 124.6(6)
C1 C6 Cr1 C2 28.9(3)
Rh1 C6 Cr1 C2 17.8(4)
C7 C6 Cr1 C5 -131.6(7)
C1 C6 Cr1 C5 132.7(5)
Rh1 C6 Cr1 C5 121.6(6)
C5 C6 Cr1 C1 -132.7(5)
C7 C6 Cr1 C1 95.7(6)
Rh1 C6 Cr1 C1 -11.1(3)
C20 C19 Cr2 C26 -130.9(4)
C18 C19 Cr2 C26 96.2(4)
C20 C19 Cr2 C27 142.3(6)
C18 C19 Cr2 C27 9.4(8)
C20 C19 Cr2 C28 -42.1(5)
C18 C19 Cr2 C28 -175.0(4)
C20 C19 Cr2 C18 132.9(6)
C18 C19 Cr2 C20 -132.9(6)
C20 C19 Cr2 C17 105.1(4)
C18 C19 Cr2 C17 -27.8(4)
C20 C19 Cr2 C21 31.1(3)
C18 C19 Cr2 C21 -101.7(4)
C20 C19 Cr2 C16 68.1(4)
C18 C19 Cr2 C16 -64.8(4)
C17 C18 Cr2 C26 142.4(4)
C19 C18 Cr2 C26 -84.4(4)
C17 C18 Cr2 C27 51.8(5)
C19 C18 Cr2 C27 -174.9(4)
C17 C18 Cr2 C28 -122.4(7)
C19 C18 Cr2 C28 10.9(9)
C17 C18 Cr2 C19 -133.3(6)
C17 C18 Cr2 C20 -104.7(4)
C19 C18 Cr2 C20 28.5(4)
C19 C18 Cr2 C17 133.3(6)
C17 C18 Cr2 C21 -67.5(4)
C19 C18 Cr2 C21 65.8(4)
C17 C18 Cr2 C16 -30.7(4)
C19 C18 Cr2 C16 102.5(4)
C19 C20 Cr2 C26 54.8(4)
C21 C20 Cr2 C26 -177.0(4)
C19 C20 Cr2 C27 -124.3(7)
C21 C20 Cr2 C27 4.0(8)
C19 C20 Cr2 C28 143.9(4)
C21 C20 Cr2 C28 -87.8(4)
C21 C20 Cr2 C19 128.3(5)
C19 C20 Cr2 C18 -29.0(4)
C21 C20 Cr2 C18 99.3(4)
C19 C20 Cr2 C17 -64.3(4)
C21 C20 Cr2 C17 64.0(4)
C19 C20 Cr2 C21 -128.3(5)
C19 C20 Cr2 C16 -100.0(4)
C21 C20 Cr2 C16 28.3(3)
C18 C17 Cr2 C26 -45.0(5)
C16 C17 Cr2 C26 -174.3(4)
C18 C17 Cr2 C27 -133.5(4)
C16 C17 Cr2 C27 97.2(4)
C18 C17 Cr2 C28 136.4(5)
C16 C17 Cr2 C28 7.1(7)
C18 C17 Cr2 C19 28.9(4)
C16 C17 Cr2 C19 -100.3(4)
C16 C17 Cr2 C18 -129.3(5)
C18 C17 Cr2 C20 65.1(4)
C16 C17 Cr2 C20 -64.2(4)
C18 C17 Cr2 C21 101.0(4)
C16 C17 Cr2 C21 -28.3(3)
C18 C17 Cr2 C16 129.3(5)
C20 C21 Cr2 C26 5.5(6)
C22 C21 Cr2 C26 -125.3(6)
C16 C21 Cr2 C26 139.0(5)
Rh2 C21 Cr2 C26 122.3(5)
C20 C21 Cr2 C27 -178.3(4)
C22 C21 Cr2 C27 51.0(6)
C16 C21 Cr2 C27 -44.7(4)
Rh2 C21 Cr2 C27 -61.5(5)
C20 C21 Cr2 C28 91.4(4)
C22 C21 Cr2 C28 -39.3(6)
C16 C21 Cr2 C28 -135.1(4)
Rh2 C21 Cr2 C28 -151.8(5)
C20 C21 Cr2 C19 -31.3(3)
C22 C21 Cr2 C19 -162.1(6)
C16 C21 Cr2 C19 102.2(4)
Rh2 C21 Cr2 C19 85.5(5)
C20 C21 Cr2 C18 -69.1(4)
C22 C21 Cr2 C18 160.2(6)
C16 C21 Cr2 C18 64.4(4)
Rh2 C21 Cr2 C18 47.7(4)
C22 C21 Cr2 C20 -130.7(7)
C16 C21 Cr2 C20 133.5(5)
Rh2 C21 Cr2 C20 116.8(6)
C20 C21 Cr2 C17 -105.4(4)
C22 C21 Cr2 C17 123.9(6)
C16 C21 Cr2 C17 28.1(3)
Rh2 C21 Cr2 C17 11.4(4)
C20 C21 Cr2 C16 -133.5(5)
C22 C21 Cr2 C16 95.8(6)
Rh2 C21 Cr2 C16 -16.7(3)
C17 C16 Cr2 C26 12.5(8)
C24 C16 Cr2 C26 144.2(7)
C21 C16 Cr2 C26 -121.0(6)
Rh2 C16 Cr2 C26 -104.3(7)
C17 C16 Cr2 C27 -83.4(4)
C24 C16 Cr2 C27 48.3(6)
C21 C16 Cr2 C27 143.1(4)
Rh2 C16 Cr2 C27 159.8(5)
C17 C16 Cr2 C28 -176.2(4)
C24 C16 Cr2 C28 -44.4(6)
C21 C16 Cr2 C28 50.3(4)
Rh2 C16 Cr2 C28 67.0(5)
C17 C16 Cr2 C19 67.9(4)
C24 C16 Cr2 C19 -160.4(6)
C21 C16 Cr2 C19 -65.6(4)
Rh2 C16 Cr2 C19 -48.9(4)
C17 C16 Cr2 C18 30.2(4)
C24 C16 Cr2 C18 162.0(6)
C21 C16 Cr2 C18 -103.3(4)
Rh2 C16 Cr2 C18 -86.5(5)
C17 C16 Cr2 C20 105.3(4)
C24 C16 Cr2 C20 -122.9(6)
C21 C16 Cr2 C20 -28.2(3)
Rh2 C16 Cr2 C20 -11.5(4)
C24 C16 Cr2 C17 131.7(7)
C21 C16 Cr2 C17 -133.5(5)
Rh2 C16 Cr2 C17 -116.8(6)
C17 C16 Cr2 C21 133.5(5)
C24 C16 Cr2 C21 -94.8(7)
Rh2 C16 Cr2 C21 16.7(3)
C34 C33 Cr3 C42 -47.8(5)
C32 C33 Cr3 C42 179.1(4)
C34 C33 Cr3 C40 -136.4(4)
C32 C33 Cr3 C40 90.5(4)
C34 C33 Cr3 C41 132.8(6)
C32 C33 Cr3 C41 -0.3(8)
C34 C33 Cr3 C32 133.1(6)
C32 C33 Cr3 C34 -133.1(6)
C34 C33 Cr3 C31 104.4(4)
C32 C33 Cr3 C31 -28.7(4)
C34 C33 Cr3 C35 31.0(3)
C32 C33 Cr3 C35 -102.1(4)
C34 C33 Cr3 C30 67.6(4)
C32 C33 Cr3 C30 -65.5(4)
C31 C32 Cr3 C42 -133.8(6)
C33 C32 Cr3 C42 -1.7(8)
C31 C32 Cr3 C40 136.9(4)
C33 C32 Cr3 C40 -91.0(4)
C31 C32 Cr3 C41 47.8(4)
C33 C32 Cr3 C41 179.9(4)
C31 C32 Cr3 C33 -132.0(5)
C31 C32 Cr3 C34 -103.5(4)
C33 C32 Cr3 C34 28.5(4)
C33 C32 Cr3 C31 132.0(5)
C31 C32 Cr3 C35 -66.4(4)
C33 C32 Cr3 C35 65.7(4)
C31 C32 Cr3 C30 -30.3(3)
C33 C32 Cr3 C30 101.7(4)
C33 C34 Cr3 C42 138.0(4)
C35 C34 Cr3 C42 -93.4(4)
C33 C34 Cr3 C40 51.3(4)
C35 C34 Cr3 C40 179.9(3)
C33 C34 Cr3 C41 -132.2(6)
C35 C34 Cr3 C41 -3.6(7)
C35 C34 Cr3 C33 128.6(5)
C33 C34 Cr3 C32 -28.7(4)
C35 C34 Cr3 C32 99.8(4)
C33 C34 Cr3 C31 -64.6(4)
C35 C34 Cr3 C31 64.0(3)
C33 C34 Cr3 C35 -128.6(5)
C33 C34 Cr3 C30 -100.0(4)
C35 C34 Cr3 C30 28.5(3)
C32 C31 Cr3 C42 129.7(6)
C30 C31 Cr3 C42 0.2(7)
C32 C31 Cr3 C40 -50.4(4)
C30 C31 Cr3 C40 -179.9(4)
C32 C31 Cr3 C41 -138.2(4)
C30 C31 Cr3 C41 92.2(4)
C32 C31 Cr3 C33 29.5(3)
C30 C31 Cr3 C33 -100.1(4)
C30 C31 Cr3 C32 -129.5(5)
C32 C31 Cr3 C34 65.9(4)
C30 C31 Cr3 C34 -63.6(4)
C32 C31 Cr3 C35 102.0(4)
C30 C31 Cr3 C35 -27.5(3)
C32 C31 Cr3 C30 129.5(5)
C34 C35 Cr3 C42 86.4(4)
C30 C35 Cr3 C42 -141.0(4)
C36 C35 Cr3 C42 -43.4(6)
Rh3 C35 Cr3 C42 -157.8(5)
C34 C35 Cr3 C40 -0.3(7)
C30 C35 Cr3 C40 132.3(6)
C36 C35 Cr3 C40 -130.1(7)
Rh3 C35 Cr3 C40 115.5(7)
C34 C35 Cr3 C41 178.2(3)
C30 C35 Cr3 C41 -49.2(4)
C36 C35 Cr3 C41 48.3(6)
Rh3 C35 Cr3 C41 -66.0(5)
C34 C35 Cr3 C33 -31.2(3)
C30 C35 Cr3 C33 101.4(4)
C36 C35 Cr3 C33 -161.1(6)
Rh3 C35 Cr3 C33 84.6(5)
C34 C35 Cr3 C32 -68.6(3)
C30 C35 Cr3 C32 63.9(3)
C36 C35 Cr3 C32 161.5(6)
Rh3 C35 Cr3 C32 47.1(5)
C30 C35 Cr3 C34 132.5(5)
C36 C35 Cr3 C34 -129.9(7)
Rh3 C35 Cr3 C34 115.8(6)
C34 C35 Cr3 C31 -105.0(4)
C30 C35 Cr3 C31 27.5(3)
C36 C35 Cr3 C31 125.1(6)
Rh3 C35 Cr3 C31 10.8(5)
C34 C35 Cr3 C30 -132.5(5)
C36 C35 Cr3 C30 97.6(7)
Rh3 C35 Cr3 C30 -16.8(4)
C31 C30 Cr3 C42 -179.9(4)
C35 C30 Cr3 C42 45.6(4)
C38 C30 Cr3 C42 -49.6(6)
Rh3 C30 Cr3 C42 59.5(5)
C31 C30 Cr3 C40 0.1(7)
C35 C30 Cr3 C40 -134.3(6)
C38 C30 Cr3 C40 130.5(7)
Rh3 C30 Cr3 C40 -120.4(6)
C31 C30 Cr3 C41 -88.0(4)
C35 C30 Cr3 C41 137.5(4)
C38 C30 Cr3 C41 42.3(6)
Rh3 C30 Cr3 C41 151.4(4)
C31 C30 Cr3 C33 68.0(4)
C35 C30 Cr3 C33 -66.4(3)
C38 C30 Cr3 C33 -161.7(6)
Rh3 C30 Cr3 C33 -52.5(4)
C31 C30 Cr3 C32 30.3(3)
C35 C30 Cr3 C32 -104.1(4)
C38 C30 Cr3 C32 160.7(6)
Rh3 C30 Cr3 C32 -90.2(4)
C31 C30 Cr3 C34 105.6(4)
C35 C30 Cr3 C34 -28.9(3)
C38 C30 Cr3 C34 -124.1(6)
Rh3 C30 Cr3 C34 -15.0(4)
C35 C30 Cr3 C31 -134.5(5)
C38 C30 Cr3 C31 130.3(7)
Rh3 C30 Cr3 C31 -120.5(6)
C31 C30 Cr3 C35 134.5(5)
C38 C30 Cr3 C35 -95.2(6)
Rh3 C30 Cr3 C35 13.9(3)
C46 C47 Cr4 C55 127.7(4)
C48 C47 Cr4 C55 -99.8(4)
C46 C47 Cr4 C57 -145.1(5)
C48 C47 Cr4 C57 -12.6(7)
C46 C47 Cr4 C56 40.2(5)
C48 C47 Cr4 C56 172.8(4)
C46 C47 Cr4 C48 -132.5(5)
C46 C47 Cr4 C49 -104.5(4)
C48 C47 Cr4 C49 28.0(4)
C48 C47 Cr4 C46 132.5(5)
C46 C47 Cr4 C45 -31.0(3)
C48 C47 Cr4 C45 101.5(4)
C46 C47 Cr4 C50 -67.5(4)
C48 C47 Cr4 C50 65.0(4)
C49 C48 Cr4 C55 -143.8(4)
C47 C48 Cr4 C55 83.0(4)
C49 C48 Cr4 C57 -54.0(4)
C47 C48 Cr4 C57 172.9(4)
C49 C48 Cr4 C56 116.6(7)
C47 C48 Cr4 C56 -16.5(9)
C49 C48 Cr4 C47 133.1(5)
C47 C48 Cr4 C49 -133.1(5)
C49 C48 Cr4 C46 104.7(4)
C47 C48 Cr4 C46 -28.4(3)
C49 C48 Cr4 C45 67.4(4)
C47 C48 Cr4 C45 -65.7(4)
C49 C48 Cr4 C50 30.9(3)
C47 C48 Cr4 C50 -102.3(4)
C48 C49 Cr4 C55 45.6(4)
C50 C49 Cr4 C55 174.3(3)
C48 C49 Cr4 C57 130.7(4)
C50 C49 Cr4 C57 -100.6(4)
C48 C49 Cr4 C56 -140.3(5)
C50 C49 Cr4 C56 -11.6(6)
C48 C49 Cr4 C47 -29.0(3)
C50 C49 Cr4 C47 99.7(4)
C50 C49 Cr4 C48 128.7(5)
C48 C49 Cr4 C46 -64.7(4)
C50 C49 Cr4 C46 64.0(3)
C48 C49 Cr4 C45 -100.6(4)
C50 C49 Cr4 C45 28.1(3)
C48 C49 Cr4 C50 -128.7(5)
C47 C46 Cr4 C55 -58.8(4)
C45 C46 Cr4 C55 172.5(3)
C47 C46 Cr4 C57 116.2(8)
C45 C46 Cr4 C57 -12.4(9)
C47 C46 Cr4 C56 -146.2(4)
C45 C46 Cr4 C56 85.2(4)
C45 C46 Cr4 C47 -128.7(5)
C47 C46 Cr4 C48 29.3(4)
C45 C46 Cr4 C48 -99.4(4)
C47 C46 Cr4 C49 65.0(4)
C45 C46 Cr4 C49 -63.7(3)
C47 C46 Cr4 C45 128.7(5)
C47 C46 Cr4 C50 100.7(4)
C45 C46 Cr4 C50 -28.0(3)
C46 C45 Cr4 C55 -13.4(6)
C50 C45 Cr4 C55 -147.0(4)
C53 C45 Cr4 C55 117.6(6)
Rh4 C45 Cr4 C55 -134.9(5)
C46 C45 Cr4 C57 174.9(4)
C50 C45 Cr4 C57 41.4(4)
C53 C45 Cr4 C57 -54.0(6)
Rh4 C45 Cr4 C57 53.5(5)
C46 C45 Cr4 C56 -94.5(4)
C50 C45 Cr4 C56 131.9(4)
C53 C45 Cr4 C56 36.5(5)
Rh4 C45 Cr4 C56 144.1(4)
C46 C45 Cr4 C47 30.8(3)
C50 C45 Cr4 C47 -102.8(4)
C53 C45 Cr4 C47 161.8(6)
Rh4 C45 Cr4 C47 -90.7(4)
C46 C45 Cr4 C48 68.7(3)
C50 C45 Cr4 C48 -64.9(3)
C53 C45 Cr4 C48 -160.3(6)
Rh4 C45 Cr4 C48 -52.7(4)
C46 C45 Cr4 C49 105.5(4)
C50 C45 Cr4 C49 -28.1(3)
C53 C45 Cr4 C49 -123.5(6)
Rh4 C45 Cr4 C49 -16.0(4)
C50 C45 Cr4 C46 -133.6(5)
C53 C45 Cr4 C46 131.0(7)
Rh4 C45 Cr4 C46 -121.5(6)
C46 C45 Cr4 C50 133.6(5)
C53 C45 Cr4 C50 -95.4(6)
Rh4 C45 Cr4 C50 12.1(3)
C49 C50 Cr4 C55 -14.5(8)
C45 C50 Cr4 C55 119.1(7)
C51 C50 Cr4 C55 -144.5(7)
Rh4 C50 Cr4 C55 106.3(7)
C49 C50 Cr4 C57 79.9(4)
C45 C50 Cr4 C57 -146.5(4)
C51 C50 Cr4 C57 -50.1(6)
Rh4 C50 Cr4 C57 -159.3(5)
C49 C50 Cr4 C56 173.3(3)
C45 C50 Cr4 C56 -53.1(4)
C51 C50 Cr4 C56 43.3(6)
Rh4 C50 Cr4 C56 -65.9(5)
C49 C50 Cr4 C47 -68.6(4)
C45 C50 Cr4 C47 65.0(3)
C51 C50 Cr4 C47 161.4(6)
Rh4 C50 Cr4 C47 52.2(4)
C49 C50 Cr4 C48 -30.8(3)
C45 C50 Cr4 C48 102.8(4)
C51 C50 Cr4 C48 -160.8(6)
Rh4 C50 Cr4 C48 90.0(5)
C45 C50 Cr4 C49 133.6(5)
C51 C50 Cr4 C49 -130.0(7)
Rh4 C50 Cr4 C49 120.8(6)
C49 C50 Cr4 C46 -105.4(4)
C45 C50 Cr4 C46 28.2(3)
C51 C50 Cr4 C46 124.6(6)
Rh4 C50 Cr4 C46 15.4(4)
C49 C50 Cr4 C45 -133.6(5)
C51 C50 Cr4 C45 96.4(6)
Rh4 C50 Cr4 C45 -12.8(3)
O5 C15 Rh1 C14 91.7(8)
Rh2 C15 Rh1 C14 -89.7(3)
O5 C15 Rh1 C9 -19.1(9)
Rh2 C15 Rh1 C9 159.5(2)
O5 C15 Rh1 C7 -81.0(7)
Rh2 C15 Rh1 C7 97.6(2)
O5 C15 Rh1 C8 -42.8(8)
Rh2 C15 Rh1 C8 135.8(2)
O5 C15 Rh1 C1 -77.3(11)
Rh2 C15 Rh1 C1 101.3(8)
O5 C15 Rh1 C6 -107.0(7)
Rh2 C15 Rh1 C6 71.6(3)
O5 C15 Rh1 Rh2 -178.6(9)
C8 C9 Rh1 C14 -148.0(4)
C1 C9 Rh1 C14 96.4(4)
C8 C9 Rh1 C15 -39.9(5)
C1 C9 Rh1 C15 -155.5(4)
C8 C9 Rh1 C7 37.6(4)
C1 C9 Rh1 C7 -78.0(4)
C1 C9 Rh1 C8 -115.6(5)
C8 C9 Rh1 C1 115.6(5)
C8 C9 Rh1 C6 79.2(4)
C1 C9 Rh1 C6 -36.4(3)
C8 C9 Rh1 Rh2 60.2(8)
C1 C9 Rh1 Rh2 -55.4(8)
C8 C7 Rh1 C14 -55.8(10)
C6 C7 Rh1 C14 58.7(10)
C8 C7 Rh1 C15 99.7(4)
C6 C7 Rh1 C15 -145.9(3)
C8 C7 Rh1 C9 -37.6(4)
C6 C7 Rh1 C9 76.9(3)
C6 C7 Rh1 C8 114.5(5)
C8 C7 Rh1 C1 -79.1(4)
C6 C7 Rh1 C1 35.4(3)
C8 C7 Rh1 C6 -114.5(5)
C8 C7 Rh1 Rh2 148.3(3)
C6 C7 Rh1 Rh2 -97.2(3)
C9 C8 Rh1 C14 43.6(5)
C7 C8 Rh1 C14 160.5(4)
C10 C8 Rh1 C14 -79.4(6)
C9 C8 Rh1 C15 153.1(4)
C7 C8 Rh1 C15 -90.0(4)
C10 C8 Rh1 C15 30.1(6)
C7 C8 Rh1 C9 116.9(5)
C10 C8 Rh1 C9 -123.0(7)
C9 C8 Rh1 C7 -116.9(5)
C10 C8 Rh1 C7 120.1(7)
C9 C8 Rh1 C1 -37.7(3)
C7 C8 Rh1 C1 79.2(4)
C10 C8 Rh1 C1 -160.7(6)
C9 C8 Rh1 C6 -78.6(4)
C7 C8 Rh1 C6 38.3(3)
C10 C8 Rh1 C6 158.4(6)
C9 C8 Rh1 Rh2 -161.7(3)
C7 C8 Rh1 Rh2 -44.8(4)
C10 C8 Rh1 Rh2 75.3(6)
C9 C1 Rh1 C14 -91.5(4)
C2 C1 Rh1 C14 36.3(5)
C6 C1 Rh1 C14 150.9(4)
Cr1 C1 Rh1 C14 138.9(5)
C9 C1 Rh1 C15 77.3(9)
C2 C1 Rh1 C15 -154.9(7)
C6 C1 Rh1 C15 -40.3(9)
Cr1 C1 Rh1 C15 -52.4(11)
C2 C1 Rh1 C9 127.8(6)
C6 C1 Rh1 C9 -117.6(5)
Cr1 C1 Rh1 C9 -129.6(7)
C9 C1 Rh1 C7 81.4(4)
C2 C1 Rh1 C7 -150.8(6)
C6 C1 Rh1 C7 -36.2(3)
Cr1 C1 Rh1 C7 -48.2(5)
C9 C1 Rh1 C8 38.6(3)
C2 C1 Rh1 C8 166.4(6)
C6 C1 Rh1 C8 -79.0(4)
Cr1 C1 Rh1 C8 -91.0(5)
C9 C1 Rh1 C6 117.6(5)
C2 C1 Rh1 C6 -114.6(6)
Cr1 C1 Rh1 C6 -12.0(4)
C9 C1 Rh1 Rh2 162.7(3)
C2 C1 Rh1 Rh2 -69.5(5)
C6 C1 Rh1 Rh2 45.1(4)
Cr1 C1 Rh1 Rh2 33.1(6)
C5 C6 Rh1 C14 73.0(6)
C7 C6 Rh1 C14 -159.4(4)
C1 C6 Rh1 C14 -39.9(5)
Cr1 C6 Rh1 C14 -28.8(6)
C5 C6 Rh1 C15 -81.3(6)
C7 C6 Rh1 C15 46.3(4)
C1 C6 Rh1 C15 165.8(4)
Cr1 C6 Rh1 C15 176.8(4)
C5 C6 Rh1 C9 150.1(6)
C7 C6 Rh1 C9 -82.3(4)
C1 C6 Rh1 C9 37.2(3)
Cr1 C6 Rh1 C9 48.3(4)
C5 C6 Rh1 C7 -127.6(6)
C1 C6 Rh1 C7 119.5(5)
Cr1 C6 Rh1 C7 130.5(6)
C5 C6 Rh1 C8 -166.8(6)
C7 C6 Rh1 C8 -39.2(3)
C1 C6 Rh1 C8 80.2(4)
Cr1 C6 Rh1 C8 91.3(4)
C5 C6 Rh1 C1 112.9(6)
C7 C6 Rh1 C1 -119.5(5)
Cr1 C6 Rh1 C1 11.1(3)
C5 C6 Rh1 Rh2 -34.9(5)
C7 C6 Rh1 Rh2 92.7(3)
C1 C6 Rh1 Rh2 -147.9(3)
Cr1 C6 Rh1 Rh2 -136.8(4)
O5 C15 Rh2 C29 84.0(8)
Rh1 C15 Rh2 C29 -94.5(3)
O5 C15 Rh2 C24 -29.1(10)
Rh1 C15 Rh2 C24 152.4(3)
O5 C15 Rh2 C22 -89.5(8)
Rh1 C15 Rh2 C22 92.0(2)
O5 C15 Rh2 C23 -51.8(9)
Rh1 C15 Rh2 C23 129.7(2)
O5 C15 Rh2 C16 -104.8(11)
Rh1 C15 Rh2 C16 76.7(9)
O5 C15 Rh2 C21 -120.1(8)
Rh1 C15 Rh2 C21 61.4(3)
O5 C15 Rh2 Rh1 178.5(9)
C23 C24 Rh2 C29 -146.5(4)
C16 C24 Rh2 C29 97.7(4)
C23 C24 Rh2 C15 -37.9(6)
C16 C24 Rh2 C15 -153.7(4)
C23 C24 Rh2 C22 36.8(4)
C16 C24 Rh2 C22 -79.0(4)
C16 C24 Rh2 C23 -115.8(5)
C23 C24 Rh2 C16 115.8(5)
C23 C24 Rh2 C21 79.0(4)
C16 C24 Rh2 C21 -36.8(3)
C23 C24 Rh2 Rh1 69.2(6)
C16 C24 Rh2 Rh1 -46.6(6)
C23 C22 Rh2 C29 -48.7(11)
C21 C22 Rh2 C29 67.0(11)
C23 C22 Rh2 C15 106.0(4)
C21 C22 Rh2 C15 -138.3(3)
C23 C22 Rh2 C24 -36.4(4)
C21 C22 Rh2 C24 79.3(3)
C21 C22 Rh2 C23 115.7(5)
C23 C22 Rh2 C16 -78.8(4)
C21 C22 Rh2 C16 36.9(3)
C23 C22 Rh2 C21 -115.7(5)
C23 C22 Rh2 Rh1 154.8(3)
C21 C22 Rh2 Rh1 -89.5(3)
C24 C23 Rh2 C29 46.4(5)
C22 C23 Rh2 C29 164.5(4)
C25 C23 Rh2 C29 -76.1(6)
C24 C23 Rh2 C15 156.3(4)
C22 C23 Rh2 C15 -85.6(4)
C25 C23 Rh2 C15 33.8(6)
C22 C23 Rh2 C24 118.1(5)
C25 C23 Rh2 C24 -122.5(7)
C24 C23 Rh2 C22 -118.1(5)
C25 C23 Rh2 C22 119.4(6)
C24 C23 Rh2 C16 -38.3(4)
C22 C23 Rh2 C16 79.8(4)
C25 C23 Rh2 C16 -160.8(6)
C24 C23 Rh2 C21 -80.0(4)
C22 C23 Rh2 C21 38.1(3)
C25 C23 Rh2 C21 157.5(6)
C24 C23 Rh2 Rh1 -152.8(3)
C22 C23 Rh2 Rh1 -34.7(4)
C25 C23 Rh2 Rh1 84.7(5)
C17 C16 Rh2 C29 36.4(6)
C24 C16 Rh2 C29 -92.4(4)
C21 C16 Rh2 C29 150.3(4)
Cr2 C16 Rh2 C29 133.8(4)
C17 C16 Rh2 C15 -134.4(8)
C24 C16 Rh2 C15 96.8(9)
C21 C16 Rh2 C15 -20.5(10)
Cr2 C16 Rh2 C15 -37.0(11)
C17 C16 Rh2 C24 128.8(7)
C21 C16 Rh2 C24 -117.2(5)
Cr2 C16 Rh2 C24 -133.8(6)
C17 C16 Rh2 C22 -151.5(6)
C24 C16 Rh2 C22 79.7(4)
C21 C16 Rh2 C22 -37.5(3)
Cr2 C16 Rh2 C22 -54.1(4)
C17 C16 Rh2 C23 166.4(6)
C24 C16 Rh2 C23 37.6(3)
C21 C16 Rh2 C23 -79.7(4)
Cr2 C16 Rh2 C23 -96.2(5)
C17 C16 Rh2 C21 -114.0(7)
C24 C16 Rh2 C21 117.2(5)
Cr2 C16 Rh2 C21 -16.6(3)
C17 C16 Rh2 Rh1 -70.2(5)
C24 C16 Rh2 Rh1 161.0(3)
C21 C16 Rh2 Rh1 43.7(4)
Cr2 C16 Rh2 Rh1 27.2(5)
C20 C21 Rh2 C29 71.5(6)
C22 C21 Rh2 C29 -159.8(4)
C16 C21 Rh2 C29 -42.7(5)
Cr2 C21 Rh2 C29 -25.9(6)
C20 C21 Rh2 C15 -72.9(6)
C22 C21 Rh2 C15 55.8(4)
C16 C21 Rh2 C15 172.9(4)
Cr2 C21 Rh2 C15 -170.3(4)
C20 C21 Rh2 C24 151.8(6)
C22 C21 Rh2 C24 -79.6(4)
C16 C21 Rh2 C24 37.6(3)
Cr2 C21 Rh2 C24 54.3(4)
C20 C21 Rh2 C22 -128.7(6)
C16 C21 Rh2 C22 117.1(5)
Cr2 C21 Rh2 C22 133.9(6)
C20 C21 Rh2 C23 -166.6(6)
C22 C21 Rh2 C23 -38.0(3)
C16 C21 Rh2 C23 79.1(4)
Cr2 C21 Rh2 C23 95.9(5)
C20 C21 Rh2 C16 114.2(6)
C22 C21 Rh2 C16 -117.1(5)
Cr2 C21 Rh2 C16 16.8(3)
C20 C21 Rh2 Rh1 -31.8(5)
C22 C21 Rh2 Rh1 96.9(3)
C16 C21 Rh2 Rh1 -146.0(3)
Cr2 C21 Rh2 Rh1 -129.2(4)
C14 Rh1 Rh2 C29 179.9(3)
C15 Rh1 Rh2 C29 87.0(3)
C9 Rh1 Rh2 C29 -27.7(7)
C7 Rh1 Rh2 C29 -7.3(3)
C8 Rh1 Rh2 C29 18.7(3)
C1 Rh1 Rh2 C29 -70.0(3)
C6 Rh1 Rh2 C29 -44.8(3)
C14 Rh1 Rh2 C15 92.9(3)
C9 Rh1 Rh2 C15 -114.7(7)
C7 Rh1 Rh2 C15 -94.3(3)
C8 Rh1 Rh2 C15 -68.2(3)
C1 Rh1 Rh2 C15 -157.0(3)
C6 Rh1 Rh2 C15 -131.8(3)
C14 Rh1 Rh2 C24 -34.6(5)
C15 Rh1 Rh2 C24 -127.5(5)
C9 Rh1 Rh2 C24 117.8(8)
C7 Rh1 Rh2 C24 138.2(5)
C8 Rh1 Rh2 C24 164.2(5)
C1 Rh1 Rh2 C24 75.4(5)
C6 Rh1 Rh2 C24 100.7(5)
C14 Rh1 Rh2 C22 -6.2(3)
C15 Rh1 Rh2 C22 -99.1(3)
C9 Rh1 Rh2 C22 146.2(7)
C7 Rh1 Rh2 C22 166.7(2)
C8 Rh1 Rh2 C22 -167.3(3)
C1 Rh1 Rh2 C22 103.9(3)
C6 Rh1 Rh2 C22 129.2(2)
C14 Rh1 Rh2 C23 14.0(3)
C15 Rh1 Rh2 C23 -78.9(3)
C9 Rh1 Rh2 C23 166.4(7)
C7 Rh1 Rh2 C23 -173.2(3)
C8 Rh1 Rh2 C23 -147.2(3)
C1 Rh1 Rh2 C23 124.1(3)
C6 Rh1 Rh2 C23 149.3(3)
C14 Rh1 Rh2 C16 -67.6(3)
C15 Rh1 Rh2 C16 -160.5(3)
C9 Rh1 Rh2 C16 84.8(7)
C7 Rh1 Rh2 C16 105.2(2)
C8 Rh1 Rh2 C16 131.2(3)
C1 Rh1 Rh2 C16 42.5(3)
C6 Rh1 Rh2 C16 67.7(2)
C14 Rh1 Rh2 C21 -43.3(3)
C15 Rh1 Rh2 C21 -136.2(3)
C9 Rh1 Rh2 C21 109.1(7)
C7 Rh1 Rh2 C21 129.5(2)
C8 Rh1 Rh2 C21 155.5(3)
C1 Rh1 Rh2 C21 66.8(3)
C6 Rh1 Rh2 C21 92.0(2)
O14 C44 Rh3 C43 -85.7(8)
Rh4 C44 Rh3 C43 93.0(2)
O14 C44 Rh3 C36 23.4(10)
Rh4 C44 Rh3 C36 -157.8(3)
O14 C44 Rh3 C37 45.1(8)
Rh4 C44 Rh3 C37 -136.1(2)
O14 C44 Rh3 C38 82.3(8)
Rh4 C44 Rh3 C38 -98.9(2)
O14 C44 Rh3 C35 104.9(9)
Rh4 C44 Rh3 C35 -76.4(7)
O14 C44 Rh3 C30 112.3(7)
Rh4 C44 Rh3 C30 -68.9(3)
O14 C44 Rh3 Rh4 -178.8(9)
C37 C36 Rh3 C43 141.8(4)
C35 C36 Rh3 C43 -104.1(4)
C37 C36 Rh3 C44 34.9(6)
C35 C36 Rh3 C44 149.1(4)
C35 C36 Rh3 C37 114.1(5)
C37 C36 Rh3 C38 -36.5(3)
C35 C36 Rh3 C38 77.7(4)
C37 C36 Rh3 C35 -114.1(5)
C37 C36 Rh3 C30 -77.8(4)
C35 C36 Rh3 C30 36.4(3)
C37 C36 Rh3 Rh4 -85.5(6)
C35 C36 Rh3 Rh4 28.7(7)
C38 C37 Rh3 C43 -167.9(4)
C36 C37 Rh3 C43 -49.6(5)
C39 C37 Rh3 C43 72.4(6)
C38 C37 Rh3 C44 82.7(4)
C36 C37 Rh3 C44 -159.0(4)
C39 C37 Rh3 C44 -37.0(6)
C38 C37 Rh3 C36 -118.3(5)
C39 C37 Rh3 C36 122.0(7)
C36 C37 Rh3 C38 118.3(5)
C39 C37 Rh3 C38 -119.7(7)
C38 C37 Rh3 C35 -79.1(4)
C36 C37 Rh3 C35 39.2(3)
C39 C37 Rh3 C35 161.1(6)
C38 C37 Rh3 C30 -38.2(4)
C36 C37 Rh3 C30 80.1(4)
C39 C37 Rh3 C30 -157.9(6)
C38 C37 Rh3 Rh4 32.9(5)
C36 C37 Rh3 Rh4 151.2(3)
C39 C37 Rh3 Rh4 -86.8(6)
C37 C38 Rh3 C43 31.6(10)
C30 C38 Rh3 C43 -83.1(9)
C37 C38 Rh3 C44 -108.4(4)
C30 C38 Rh3 C44 136.9(3)
C37 C38 Rh3 C36 37.0(4)
C30 C38 Rh3 C36 -77.7(4)
C30 C38 Rh3 C37 -114.7(5)
C37 C38 Rh3 C35 79.6(4)
C30 C38 Rh3 C35 -35.1(3)
C37 C38 Rh3 C30 114.7(5)
C37 C38 Rh3 Rh4 -157.7(3)
C30 C38 Rh3 Rh4 87.6(3)
C34 C35 Rh3 C43 -42.7(5)
C30 C35 Rh3 C43 -158.6(3)
C36 C35 Rh3 C43 84.5(4)
Cr3 C35 Rh3 C43 -142.0(5)
C34 C35 Rh3 C44 126.2(7)
C30 C35 Rh3 C44 10.3(9)
C36 C35 Rh3 C44 -106.5(7)
Cr3 C35 Rh3 C44 27.0(10)
C34 C35 Rh3 C36 -127.2(6)
C30 C35 Rh3 C36 116.9(5)
Cr3 C35 Rh3 C36 133.5(7)
C34 C35 Rh3 C37 -166.2(5)
C30 C35 Rh3 C37 77.9(4)
C36 C35 Rh3 C37 -39.0(3)
Cr3 C35 Rh3 C37 94.5(5)
C34 C35 Rh3 C38 151.7(5)
C30 C35 Rh3 C38 35.8(3)
C36 C35 Rh3 C38 -81.1(4)
Cr3 C35 Rh3 C38 52.4(5)
C34 C35 Rh3 C30 115.9(6)
C36 C35 Rh3 C30 -116.9(5)
Cr3 C35 Rh3 C30 16.7(4)
C34 C35 Rh3 Rh4 63.8(5)
C30 C35 Rh3 Rh4 -52.1(4)
C36 C35 Rh3 Rh4 -169.0(3)
Cr3 C35 Rh3 Rh4 -35.4(6)
C31 C30 Rh3 C43 -81.1(6)
C35 C30 Rh3 C43 31.5(5)
C38 C30 Rh3 C43 151.5(4)
Cr3 C30 Rh3 C43 17.6(6)
C31 C30 Rh3 C44 71.4(6)
C35 C30 Rh3 C44 -176.0(3)
C38 C30 Rh3 C44 -56.0(4)
Cr3 C30 Rh3 C44 170.1(3)
C31 C30 Rh3 C36 -150.9(6)
C35 C30 Rh3 C36 -38.2(3)
C38 C30 Rh3 C36 81.7(4)
Cr3 C30 Rh3 C36 -52.2(4)
C31 C30 Rh3 C37 166.2(6)
C35 C30 Rh3 C37 -81.2(4)
C38 C30 Rh3 C37 38.8(3)
Cr3 C30 Rh3 C37 -95.1(4)
C31 C30 Rh3 C38 127.4(7)
C35 C30 Rh3 C38 -120.0(5)
Cr3 C30 Rh3 C38 -133.9(6)
C31 C30 Rh3 C35 -112.6(7)
C38 C30 Rh3 C35 120.0(5)
Cr3 C30 Rh3 C35 -13.9(3)
C31 C30 Rh3 Rh4 26.6(5)
C35 C30 Rh3 Rh4 139.2(3)
C38 C30 Rh3 Rh4 -100.8(3)
Cr3 C30 Rh3 Rh4 125.3(4)
O14 C44 Rh4 C58 -87.5(8)
Rh3 C44 Rh4 C58 93.7(2)
O14 C44 Rh4 C51 22.1(9)
Rh3 C44 Rh4 C51 -156.7(2)
O14 C44 Rh4 C53 85.0(8)
Rh3 C44 Rh4 C53 -93.8(2)
O14 C44 Rh4 C52 46.7(8)
Rh3 C44 Rh4 C52 -132.0(2)
O14 C44 Rh4 C50 85.8(12)
Rh3 C44 Rh4 C50 -93.0(8)
O14 C44 Rh4 C45 112.7(7)
Rh3 C44 Rh4 C45 -66.1(3)
O14 C44 Rh4 Rh3 178.8(9)
C52 C51 Rh4 C58 147.3(4)
C50 C51 Rh4 C58 -98.0(4)
C52 C51 Rh4 C44 41.9(5)
C50 C51 Rh4 C44 156.6(3)
C52 C51 Rh4 C53 -37.3(4)
C50 C51 Rh4 C53 77.4(3)
C50 C51 Rh4 C52 114.7(5)
C52 C51 Rh4 C50 -114.7(5)
C52 C51 Rh4 C45 -79.1(4)
C50 C51 Rh4 C45 35.6(3)
C52 C51 Rh4 Rh3 -61.3(7)
C50 C51 Rh4 Rh3 53.4(7)
C52 C53 Rh4 C58 52.7(10)
C45 C53 Rh4 C58 -62.3(9)
C52 C53 Rh4 C44 -100.7(4)
C45 C53 Rh4 C44 144.3(3)
C52 C53 Rh4 C51 36.9(3)
C45 C53 Rh4 C51 -78.1(3)
C45 C53 Rh4 C52 -115.0(5)
C52 C53 Rh4 C50 79.5(4)
C45 C53 Rh4 C50 -35.5(3)
C52 C53 Rh4 C45 115.0(5)
C52 C53 Rh4 Rh3 -150.3(3)
C45 C53 Rh4 Rh3 94.6(3)
C51 C52 Rh4 C58 -44.6(5)
C53 C52 Rh4 C58 -162.1(4)
C54 C52 Rh4 C58 78.2(5)
C51 C52 Rh4 C44 -152.2(4)
C53 C52 Rh4 C44 90.3(4)
C54 C52 Rh4 C44 -29.4(5)
C53 C52 Rh4 C51 -117.5(5)
C54 C52 Rh4 C51 122.8(6)
C51 C52 Rh4 C53 117.5(5)
C54 C52 Rh4 C53 -119.7(6)
C51 C52 Rh4 C50 38.9(3)
C53 C52 Rh4 C50 -78.6(4)
C54 C52 Rh4 C50 161.7(5)
C51 C52 Rh4 C45 79.3(4)
C53 C52 Rh4 C45 -38.2(3)
C54 C52 Rh4 C45 -157.9(5)
C51 C52 Rh4 Rh3 158.8(3)
C53 C52 Rh4 Rh3 41.2(4)
C54 C52 Rh4 Rh3 -78.4(5)
C49 C50 Rh4 C58 -35.7(5)
C45 C50 Rh4 C58 -150.8(3)
C51 C50 Rh4 C58 91.2(4)
Cr4 C50 Rh4 C58 -138.1(4)
C49 C50 Rh4 C44 151.2(8)
C45 C50 Rh4 C44 36.1(10)
C51 C50 Rh4 C44 -81.9(9)
Cr4 C50 Rh4 C44 48.8(11)
C49 C50 Rh4 C51 -126.9(6)
C45 C50 Rh4 C51 118.0(5)
Cr4 C50 Rh4 C51 130.7(6)
C49 C50 Rh4 C53 152.0(6)
C45 C50 Rh4 C53 36.9(3)
C51 C50 Rh4 C53 -81.1(3)
Cr4 C50 Rh4 C53 49.6(4)
C49 C50 Rh4 C52 -165.3(6)
C45 C50 Rh4 C52 79.6(3)
C51 C50 Rh4 C52 -38.4(3)
Cr4 C50 Rh4 C52 92.3(5)
C49 C50 Rh4 C45 115.1(6)
C51 C50 Rh4 C45 -118.0(5)
Cr4 C50 Rh4 C45 12.7(3)
C49 C50 Rh4 Rh3 71.8(5)
C45 C50 Rh4 Rh3 -43.3(4)
C51 C50 Rh4 Rh3 -161.3(3)
Cr4 C50 Rh4 Rh3 -30.6(5)
C46 C45 Rh4 C58 -73.7(5)
C50 C45 Rh4 C58 40.8(5)
C53 C45 Rh4 C58 159.3(3)
Cr4 C45 Rh4 C58 28.6(6)
C46 C45 Rh4 C44 77.6(6)
C50 C45 Rh4 C44 -167.8(3)
C53 C45 Rh4 C44 -49.4(4)
Cr4 C45 Rh4 C44 180.0(4)
C46 C45 Rh4 C51 -152.1(5)
C50 C45 Rh4 C51 -37.6(3)
C53 C45 Rh4 C51 80.9(3)
Cr4 C45 Rh4 C51 -49.8(4)
C46 C45 Rh4 C53 127.0(6)
C50 C45 Rh4 C53 -118.5(5)
Cr4 C45 Rh4 C53 -130.7(6)
C46 C45 Rh4 C52 165.7(5)
C50 C45 Rh4 C52 -79.8(3)
C53 C45 Rh4 C52 38.7(3)
Cr4 C45 Rh4 C52 -92.0(4)
C46 C45 Rh4 C50 -114.5(6)
C53 C45 Rh4 C50 118.5(5)
Cr4 C45 Rh4 C50 -12.2(3)
C46 C45 Rh4 Rh3 33.3(5)
C50 C45 Rh4 Rh3 147.8(3)
C53 C45 Rh4 Rh3 -93.7(3)
Cr4 C45 Rh4 Rh3 135.7(4)
C43 Rh3 Rh4 C58 -177.6(3)
C44 Rh3 Rh4 C58 -88.1(3)
C36 Rh3 Rh4 C58 49.0(6)
C37 Rh3 Rh4 C58 -14.2(3)
C38 Rh3 Rh4 C58 5.4(3)
C35 Rh3 Rh4 C58 69.8(3)
C30 Rh3 Rh4 C58 42.1(2)
C43 Rh3 Rh4 C44 -89.5(3)
C36 Rh3 Rh4 C44 137.1(6)
C37 Rh3 Rh4 C44 74.0(3)
C38 Rh3 Rh4 C44 93.5(3)
C35 Rh3 Rh4 C44 158.0(3)
C30 Rh3 Rh4 C44 130.3(3)
C43 Rh3 Rh4 C51 30.4(6)
C44 Rh3 Rh4 C51 119.9(6)
C36 Rh3 Rh4 C51 -103.1(7)
C37 Rh3 Rh4 C51 -166.2(6)
C38 Rh3 Rh4 C51 -146.6(6)
C35 Rh3 Rh4 C51 -82.2(6)
C30 Rh3 Rh4 C51 -109.9(6)
C43 Rh3 Rh4 C53 9.0(3)
C44 Rh3 Rh4 C53 98.4(3)
C36 Rh3 Rh4 C53 -124.5(6)
C37 Rh3 Rh4 C53 172.4(3)
C38 Rh3 Rh4 C53 -168.1(2)
C35 Rh3 Rh4 C53 -103.6(2)
C30 Rh3 Rh4 C53 -131.3(2)
C43 Rh3 Rh4 C52 -14.9(3)
C44 Rh3 Rh4 C52 74.5(3)
C36 Rh3 Rh4 C52 -148.4(6)
C37 Rh3 Rh4 C52 148.5(3)
C38 Rh3 Rh4 C52 168.1(3)
C35 Rh3 Rh4 C52 -127.5(3)
C30 Rh3 Rh4 C52 -155.2(3)
C43 Rh3 Rh4 C50 70.0(3)
C44 Rh3 Rh4 C50 159.5(3)
C36 Rh3 Rh4 C50 -63.5(6)
C37 Rh3 Rh4 C50 -126.6(3)
C38 Rh3 Rh4 C50 -107.0(2)
C35 Rh3 Rh4 C50 -42.6(2)
C30 Rh3 Rh4 C50 -70.3(2)
C43 Rh3 Rh4 C45 46.3(2)
C44 Rh3 Rh4 C45 135.7(3)
C36 Rh3 Rh4 C45 -87.2(5)
C37 Rh3 Rh4 C45 -150.3(3)
C38 Rh3 Rh4 C45 -130.8(2)
C35 Rh3 Rh4 C45 -66.3(2)
C30 Rh3 Rh4 C45 -94.0(2)

_cod_database_fobs_code 1551018
